data_7015769
loop_
_publ_author_name
'Garc\'ia-\'Alvarez, Pablo'
'Kennedy, Alan R.'
'O'Hara, Charles T'
'Reilly, Kieran'
'Robertson, Gemma M.'

_publ_section_title
;
 Synthesis and structural chemistry of alkali metal tris(HMDS)
 magnesiates containing chiral diamine donor ligands.
;
_journal_issue 19
_journal_name_full 'Dalton transactions (Cambridge, England : 2003)'
_journal_page_first 5332
_journal_page_last 5341
_journal_paper_doi 10.1039/c1dt10058k
_journal_volume 40
_journal_year 2011
_chemical_absolute_configuration ad
_chemical_formula_sum 'C28 H76 K Mg N5 Si6'
_chemical_formula_weight 714.89
_chemical_name_systematic
;
?
;
_space_group_IT_number 1
_symmetry_cell_setting triclinic
_symmetry_space_group_name_Hall 'P 1'
_symmetry_space_group_name_H-M 'P 1'
_atom_sites_solution_hydrogens geom
_atom_sites_solution_primary direct
_atom_sites_solution_secondary difmap
_audit_creation_method SHELXL-97
_cell_angle_alpha 103.209(2)
_cell_angle_beta 90.700(2)
_cell_angle_gamma 92.796(2)
_cell_formula_units_Z 2
_cell_length_a 11.7004(3)
_cell_length_b 12.1366(3)
_cell_length_c 16.3796(5)
_cell_measurement_reflns_used 13424
_cell_measurement_temperature 123(2)
_cell_measurement_theta_max 31.2649
_cell_measurement_theta_min 2.7306
_cell_volume 2261.07(11)
_computing_structure_refinement 'SHELXL-97 (Sheldrick, 1997)'
_diffrn_ambient_temperature 123(2)
_diffrn_measured_fraction_theta_full 0.999
_diffrn_measured_fraction_theta_max 0.893
_diffrn_measurement_device_type 'Oxford Diffraction Gemini S'
_diffrn_measurement_method 'omega scans'
_diffrn_radiation_monochromator graphite
_diffrn_radiation_source 'fine-focus sealed tube'
_diffrn_radiation_type MoK\a
_diffrn_radiation_wavelength 0.71073
_diffrn_reflns_av_R_equivalents 0.0205
_diffrn_reflns_av_sigmaI/netI 0.0596
_diffrn_reflns_limit_h_max 17
_diffrn_reflns_limit_h_min -16
_diffrn_reflns_limit_k_max 16
_diffrn_reflns_limit_k_min -17
_diffrn_reflns_limit_l_max 22
_diffrn_reflns_limit_l_min -23
_diffrn_reflns_number 27798
_diffrn_reflns_theta_full 29.00
_diffrn_reflns_theta_max 31.34
_diffrn_reflns_theta_min 2.74
_exptl_absorpt_coefficient_mu 0.313
_exptl_absorpt_correction_T_max 1.00000
_exptl_absorpt_correction_T_min 0.99010
_exptl_absorpt_correction_type multi-scan
_exptl_absorpt_process_details
;
CrysAlisPro, Oxford Diffraction Ltd.,
Version 1.171.33.55 (release 05-01-2010 CrysAlis171 .NET)
(compiled Jan 5 2010,16:28:46)
Empirical absorption correction using spherical harmonics,
implemented in SCALE3 ABSPACK scaling algorithm.
;
_exptl_crystal_colour colourless
_exptl_crystal_density_diffrn 1.050
_exptl_crystal_density_method 'not measured'
_exptl_crystal_description prism
_exptl_crystal_F_000 788
_exptl_crystal_size_max 0.15
_exptl_crystal_size_mid 0.15
_exptl_crystal_size_min 0.06
_refine_diff_density_max 0.345
_refine_diff_density_min -0.303
_refine_diff_density_rms 0.044
_refine_ls_abs_structure_details 'Flack H D (1983), Acta Cryst. A39, 876-881'
_refine_ls_abs_structure_Flack 0.01(3)
_refine_ls_extinction_method none
_refine_ls_goodness_of_fit_ref 0.889
_refine_ls_hydrogen_treatment mixed
_refine_ls_matrix_type full
_refine_ls_number_parameters 795
_refine_ls_number_reflns 20958
_refine_ls_number_restraints 3
_refine_ls_restrained_S_all 0.888
_refine_ls_R_factor_all 0.0510
_refine_ls_R_factor_gt 0.0346
_refine_ls_shift/su_max 0.001
_refine_ls_shift/su_mean 0.000
_refine_ls_structure_factor_coef Fsqd
_refine_ls_weighting_details 'calc w=1/[\s^2^(Fo^2^)+(0.0326P)^2^+0.0000P] where P=(Fo^2^+2Fc^2^)/3'
_refine_ls_weighting_scheme calc
_refine_ls_wR_factor_gt 0.0671
_refine_ls_wR_factor_ref 0.0699
_reflns_number_gt 15659
_reflns_number_total 20958
_reflns_threshold_expression I>2\sigma(I)
_cod_data_source_file c1dt10058k.txt
_cod_data_source_block pgaki13
_cod_depositor_comments
;
The following automatic conversions were performed:
'_symmetry_cell_setting' value 'TRICLINIC' changed to 'triclinic'
according to '/home/saulius/struct/CIF-dictionaries/cif_core.dic'
dictionary named 'cif_core.dic' version 2.4.1 from 2010-06-29.

Automatic conversion script
Id: cif_fix_enum 1555 2011-01-17 13:19:09Z saulius 
;
_cod_original_sg_symbol_H-M P1
_cod_database_code 7015769

loop_
_symmetry_equiv_pos_as_xyz
'x, y, z'

loop_
_atom_site_label
_atom_site_type_symbol
_atom_site_fract_x
_atom_site_fract_y
_atom_site_fract_z
_atom_site_U_iso_or_equiv
_atom_site_adp_type
_atom_site_occupancy
_atom_site_symmetry_multiplicity
_atom_site_calc_flag
_atom_site_refinement_flags
_atom_site_disorder_assembly
_atom_site_disorder_group
K1 K 0.61394(4) 0.61676(5) 0.00117(3) 0.02845(13) Uani 1 1 d . . .
K2 K 0.98859(5) 0.69774(5) 0.40641(4) 0.03290(14) Uani 1 1 d . . .
Mg1 Mg 1.07932(6) 0.26882(6) 0.00122(5) 0.01778(16) Uani 1 1 d . . .
Mg2 Mg 0.52635(6) 1.02932(6) 0.40911(5) 0.01851(17) Uani 1 1 d . . .
Si1 Si 0.91504(6) 0.40034(6) 0.14182(4) 0.02620(16) Uani 1 1 d . . .
Si2 Si 1.03458(6) 0.53415(5) 0.03314(4) 0.02329(15) Uani 1 1 d . . .
Si3 Si 0.86061(6) 0.13560(6) -0.10406(5) 0.03118(17) Uani 1 1 d . . .
Si4 Si 1.01483(6) 0.00418(6) -0.01988(4) 0.02464(15) Uani 1 1 d . . .
Si5 Si 1.29760(5) 0.23238(6) -0.11479(4) 0.02231(15) Uani 1 1 d . . .
Si6 Si 1.33983(5) 0.31458(5) 0.07099(4) 0.02111(14) Uani 1 1 d . . .
Si7 Si 0.69139(6) 0.90619(6) 0.26593(4) 0.02749(17) Uani 1 1 d . . .
Si8 Si 0.55692(6) 0.76054(6) 0.35716(5) 0.03110(18) Uani 1 1 d . . .
Si9 Si 0.74060(6) 1.15304(6) 0.52397(5) 0.03547(19) Uani 1 1 d . . .
Si10 Si 0.59720(6) 1.29360(6) 0.44014(5) 0.03079(17) Uani 1 1 d . . .
Si11 Si 0.31020(6) 1.06642(6) 0.52507(4) 0.02827(17) Uani 1 1 d . . .
Si12 Si 0.26624(6) 0.99211(6) 0.33981(5) 0.02853(17) Uani 1 1 d . . .
N1 N 1.00577(16) 0.41073(16) 0.06353(12) 0.0209(4) Uani 1 1 d . . .
N2 N 0.97849(16) 0.12724(16) -0.04452(12) 0.0215(4) Uani 1 1 d . . .
N3 N 1.25151(15) 0.27461(16) -0.01508(12) 0.0184(4) Uani 1 1 d . . .
N4 N 0.62085(15) 0.63462(15) -0.16170(11) 0.0266(4) Uani 1 1 d . . .
N5 N 0.46686(14) 0.77060(15) -0.04928(11) 0.0213(4) Uani 1 1 d . . .
N6 N 0.59702(16) 0.88919(16) 0.34031(12) 0.0207(4) Uani 1 1 d . . .
N7 N 0.62754(17) 1.16833(16) 0.46167(12) 0.0247(5) Uani 1 1 d . . .
N8 N 0.35638(16) 1.02537(17) 0.42492(12) 0.0215(4) Uani 1 1 d . . .
N9 N 0.91783(15) 0.67975(15) 0.56361(11) 0.0276(4) Uani 1 1 d . . .
N10 N 1.11139(15) 0.55945(15) 0.48428(11) 0.0242(4) Uani 1 1 d . . .
C1 C 0.9427(2) 0.5171(2) 0.23941(15) 0.0299(6) Uani 1 1 d . . .
H1A H 0.9244 0.5899 0.2275 0.045 Uiso 1 1 calc R . .
H1B H 1.0235 0.5200 0.2567 0.045 Uiso 1 1 calc R . .
H1C H 0.8946 0.5020 0.2846 0.045 Uiso 1 1 calc R . .
C2 C 0.7593(2) 0.4130(3) 0.1163(2) 0.0548(9) Uani 1 1 d . . .
H2A H 0.7360 0.3552 0.0658 0.082 Uiso 1 1 calc R . .
H2B H 0.7482 0.4884 0.1063 0.082 Uiso 1 1 calc R . .
H2C H 0.7127 0.4021 0.1634 0.082 Uiso 1 1 calc R . .
C3 C 0.9282(3) 0.2651(2) 0.17558(18) 0.0434(8) Uani 1 1 d . . .
H3A H 1.0084 0.2568 0.1898 0.065 Uiso 1 1 calc R . .
H3B H 0.9017 0.2015 0.1299 0.065 Uiso 1 1 calc R . .
H3C H 0.8813 0.2659 0.2249 0.065 Uiso 1 1 calc R . .
C4 C 1.1175(2) 0.6483(2) 0.11164(17) 0.0415(7) Uani 1 1 d . . .
H4A H 1.1872 0.6178 0.1294 0.062 Uiso 1 1 calc R . .
H4B H 1.0703 0.6750 0.1605 0.062 Uiso 1 1 calc R . .
H4C H 1.1383 0.7117 0.0859 0.062 Uiso 1 1 calc R . .
C5 C 0.9005(2) 0.6026(2) 0.00873(17) 0.0406(6) Uani 1 1 d . . .
H5A H 0.8620 0.6343 0.0610 0.061 Uiso 1 1 calc R . .
H5B H 0.8490 0.5456 -0.0278 0.061 Uiso 1 1 calc R . .
H5C H 0.9210 0.6633 -0.0197 0.061 Uiso 1 1 calc R . .
C6 C 1.1188(2) 0.5092(2) -0.06464(15) 0.0289(6) Uani 1 1 d . . .
H6A H 1.0803 0.4484 -0.1073 0.043 Uiso 1 1 calc R . .
H6B H 1.1956 0.4873 -0.0526 0.043 Uiso 1 1 calc R . .
H6C H 1.1248 0.5788 -0.0854 0.043 Uiso 1 1 calc R . .
C7 C 0.8541(2) 0.2786(2) -0.12802(19) 0.0400(7) Uani 1 1 d . . .
H7A H 0.9220 0.2937 -0.1590 0.060 Uiso 1 1 calc R . .
H7B H 0.8518 0.3365 -0.0755 0.060 Uiso 1 1 calc R . .
H7C H 0.7852 0.2807 -0.1621 0.060 Uiso 1 1 calc R . .
C8 C 0.8518(3) 0.0333(3) -0.2095(2) 0.0586(9) Uani 1 1 d . . .
H8A H 0.8437 -0.0444 -0.2018 0.088 Uiso 1 1 calc R . .
H8B H 0.9217 0.0424 -0.2402 0.088 Uiso 1 1 calc R . .
H8C H 0.7853 0.0486 -0.2414 0.088 Uiso 1 1 calc R . .
C9 C 0.7218(2) 0.1092(4) -0.0516(2) 0.0725(12) Uani 1 1 d . . .
H9A H 0.7199 0.1614 0.0036 0.109 Uiso 1 1 calc R . .
H9B H 0.7166 0.0309 -0.0449 0.109 Uiso 1 1 calc R . .
H9C H 0.6570 0.1215 -0.0864 0.109 Uiso 1 1 calc R . .
C10 C 0.9014(3) -0.0618(2) 0.03765(19) 0.0454(7) Uani 1 1 d . . .
H10A H 0.8353 -0.0893 -0.0001 0.068 Uiso 1 1 calc R . .
H10B H 0.8774 -0.0050 0.0862 0.068 Uiso 1 1 calc R . .
H10C H 0.9325 -0.1253 0.0567 0.068 Uiso 1 1 calc R . .
C11 C 1.1450(2) 0.0273(2) 0.05093(18) 0.0393(7) Uani 1 1 d . . .
H11A H 1.1281 0.0784 0.1045 0.059 Uiso 1 1 calc R . .
H11B H 1.2081 0.0611 0.0244 0.059 Uiso 1 1 calc R . .
H11C H 1.1670 -0.0455 0.0609 0.059 Uiso 1 1 calc R . .
C12 C 1.0486(2) -0.1129(2) -0.11294(18) 0.0387(7) Uani 1 1 d . . .
H12A H 1.1023 -0.0830 -0.1490 0.058 Uiso 1 1 calc R . .
H12B H 0.9778 -0.1420 -0.1449 0.058 Uiso 1 1 calc R . .
H12C H 1.0830 -0.1743 -0.0931 0.058 Uiso 1 1 calc R . .
C13 C 1.3920(3) 0.3402(3) -0.1517(2) 0.0627(10) Uani 1 1 d . . .
H13A H 1.4648 0.3519 -0.1200 0.094 Uiso 1 1 calc R . .
H13B H 1.3539 0.4120 -0.1428 0.094 Uiso 1 1 calc R . .
H13C H 1.4063 0.3129 -0.2116 0.094 Uiso 1 1 calc R . .
C14 C 1.1751(2) 0.1985(3) -0.19269(16) 0.0401(7) Uani 1 1 d . . .
H14A H 1.1297 0.2653 -0.1879 0.060 Uiso 1 1 calc R . .
H14B H 1.1268 0.1356 -0.1814 0.060 Uiso 1 1 calc R . .
H14C H 1.2048 0.1768 -0.2495 0.060 Uiso 1 1 calc R . .
C15 C 1.3803(3) 0.1014(3) -0.13350(19) 0.0634(11) Uani 1 1 d . . .
H15A H 1.3417 0.0454 -0.1073 0.095 Uiso 1 1 calc R . .
H15B H 1.4577 0.1202 -0.1091 0.095 Uiso 1 1 calc R . .
H15C H 1.3850 0.0700 -0.1940 0.095 Uiso 1 1 calc R . .
C16 C 1.4388(2) 0.4398(2) 0.06611(18) 0.0384(7) Uani 1 1 d . . .
H16A H 1.4873 0.4603 0.1171 0.058 Uiso 1 1 calc R . .
H16B H 1.3936 0.5042 0.0617 0.058 Uiso 1 1 calc R . .
H16C H 1.4871 0.4202 0.0170 0.058 Uiso 1 1 calc R . .
C17 C 1.4390(2) 0.2048(2) 0.09016(17) 0.0343(6) Uani 1 1 d . . .
H17A H 1.4898 0.1845 0.0426 0.052 Uiso 1 1 calc R . .
H17B H 1.3938 0.1372 0.0964 0.052 Uiso 1 1 calc R . .
H17C H 1.4848 0.2357 0.1415 0.052 Uiso 1 1 calc R . .
C18 C 1.2584(2) 0.3569(2) 0.17040(16) 0.0367(7) Uani 1 1 d . . .
H18A H 1.2147 0.2906 0.1806 0.055 Uiso 1 1 calc R . .
H18B H 1.2059 0.4154 0.1651 0.055 Uiso 1 1 calc R . .
H18C H 1.3123 0.3867 0.2175 0.055 Uiso 1 1 calc R . .
C19 C 0.6599(2) 0.5265(2) -0.21023(17) 0.0375(7) Uani 1 1 d . . .
H19A H 0.7259 0.5046 -0.1813 0.056 Uiso 1 1 calc R . .
H19B H 0.6821 0.5348 -0.2661 0.056 Uiso 1 1 calc R . .
H19C H 0.5979 0.4679 -0.2157 0.056 Uiso 1 1 calc R . .
C20 C 0.71170(18) 0.72399(19) -0.15402(15) 0.0312(5) Uani 1 1 d . . .
H20A H 0.7245 0.7408 -0.2090 0.047 Uiso 1 1 calc R . .
H20B H 0.7824 0.6985 -0.1334 0.047 Uiso 1 1 calc R . .
H20C H 0.6889 0.7924 -0.1145 0.047 Uiso 1 1 calc R . .
C21 C 0.51131(17) 0.66351(19) -0.19534(13) 0.0257(5) Uani 1 1 d . . .
H21 H 0.4549 0.5989 -0.1953 0.031 Uiso 1 1 calc R . .
C22 C 0.51605(19) 0.6781(2) -0.28594(14) 0.0383(6) Uani 1 1 d . . .
H22A H 0.5683 0.7441 -0.2879 0.046 Uiso 1 1 calc R . .
H22B H 0.5475 0.6100 -0.3220 0.046 Uiso 1 1 calc R . .
C23 C 0.3988(2) 0.6957(3) -0.32000(15) 0.0488(7) Uani 1 1 d . . .
H23A H 0.3483 0.6270 -0.3231 0.059 Uiso 1 1 calc R . .
H23B H 0.4059 0.7081 -0.3774 0.059 Uiso 1 1 calc R . .
C24 C 0.3458(2) 0.7972(3) -0.26410(16) 0.0494(7) Uani 1 1 d . . .
H24A H 0.2672 0.8041 -0.2848 0.059 Uiso 1 1 calc R . .
H24B H 0.3915 0.8673 -0.2661 0.059 Uiso 1 1 calc R . .
C25 C 0.34209(18) 0.7833(2) -0.17372(14) 0.0363(6) Uani 1 1 d . . .
H25A H 0.2922 0.7158 -0.1714 0.044 Uiso 1 1 calc R . .
H25B H 0.3088 0.8504 -0.1378 0.044 Uiso 1 1 calc R . .
C26 C 0.46306(17) 0.76954(18) -0.13970(13) 0.0237(4) Uani 1 1 d . . .
H26 H 0.5123 0.8360 -0.1472 0.028 Uiso 1 1 calc R . .
C27 C 0.46699(19) 0.88732(18) 0.00189(14) 0.0298(5) Uani 1 1 d . . .
H27A H 0.3978 0.9229 -0.0112 0.045 Uiso 1 1 calc R . .
H27B H 0.5347 0.9308 -0.0105 0.045 Uiso 1 1 calc R . .
H27C H 0.4686 0.8860 0.0615 0.045 Uiso 1 1 calc R . .
C28 C 0.3719(2) 0.7042(2) -0.02312(16) 0.0324(6) Uani 1 1 d . . .
H28A H 0.2997 0.7393 -0.0299 0.049 Uiso 1 1 calc R . .
H28B H 0.3835 0.7022 0.0359 0.049 Uiso 1 1 calc R . .
H28C H 0.3689 0.6268 -0.0579 0.049 Uiso 1 1 calc R . .
C29 C 0.6665(2) 0.7972(2) 0.16415(15) 0.0313(6) Uani 1 1 d . . .
H29A H 0.5867 0.7969 0.1453 0.047 Uiso 1 1 calc R . .
H29B H 0.6827 0.7221 0.1727 0.047 Uiso 1 1 calc R . .
H29C H 0.7173 0.8159 0.1216 0.047 Uiso 1 1 calc R . .
C30 C 0.8450(2) 0.8895(3) 0.2963(2) 0.0668(11) Uani 1 1 d . . .
H30A H 0.8631 0.8097 0.2783 0.100 Uiso 1 1 calc R . .
H30B H 0.8554 0.9145 0.3573 0.100 Uiso 1 1 calc R . .
H30C H 0.8961 0.9358 0.2691 0.100 Uiso 1 1 calc R . .
C31 C 0.6817(3) 1.0460(2) 0.2387(2) 0.0526(9) Uani 1 1 d . . .
H31A H 0.6955 1.1067 0.2892 0.079 Uiso 1 1 calc R . .
H31B H 0.6052 1.0514 0.2153 0.079 Uiso 1 1 calc R . .
H31C H 0.7393 1.0537 0.1971 0.079 Uiso 1 1 calc R . .
C32 C 0.6802(3) 0.6663(3) 0.3528(2) 0.0812(13) Uani 1 1 d . . .
H32A H 0.7421 0.7061 0.3906 0.122 Uiso 1 1 calc R . .
H32B H 0.7079 0.6464 0.2953 0.122 Uiso 1 1 calc R . .
H32C H 0.6550 0.5971 0.3701 0.122 Uiso 1 1 calc R . .
C33 C 0.4449(3) 0.6769(2) 0.2817(2) 0.0610(9) Uani 1 1 d . . .
H33A H 0.4698 0.6714 0.2241 0.092 Uiso 1 1 calc R . .
H33B H 0.3726 0.7149 0.2898 0.092 Uiso 1 1 calc R . .
H33C H 0.4339 0.6006 0.2919 0.092 Uiso 1 1 calc R . .
C34 C 0.4955(2) 0.7704(2) 0.46362(16) 0.0356(6) Uani 1 1 d . . .
H34A H 0.4266 0.8141 0.4686 0.053 Uiso 1 1 calc R . .
H34B H 0.5522 0.8083 0.5068 0.053 Uiso 1 1 calc R . .
H34C H 0.4757 0.6940 0.4712 0.053 Uiso 1 1 calc R . .
C35 C 0.8849(3) 1.1761(4) 0.4802(3) 0.0794(13) Uani 1 1 d . . .
H35A H 0.9022 1.2575 0.4867 0.119 Uiso 1 1 calc R . .
H35B H 0.8848 1.1381 0.4206 0.119 Uiso 1 1 calc R . .
H35C H 0.9432 1.1448 0.5106 0.119 Uiso 1 1 calc R . .
C36 C 0.7404(3) 1.0061(2) 0.5429(2) 0.0445(8) Uani 1 1 d . . .
H36A H 0.7383 0.9505 0.4890 0.067 Uiso 1 1 calc R . .
H36B H 0.6730 0.9926 0.5749 0.067 Uiso 1 1 calc R . .
H36C H 0.8099 0.9983 0.5747 0.067 Uiso 1 1 calc R . .
C37 C 0.7425(3) 1.2509(3) 0.6303(2) 0.0704(12) Uani 1 1 d . . .
H37A H 0.6687 1.2433 0.6566 0.106 Uiso 1 1 calc R . .
H37B H 0.7562 1.3292 0.6249 0.106 Uiso 1 1 calc R . .
H37C H 0.8037 1.2314 0.6651 0.106 Uiso 1 1 calc R . .
C38 C 0.7240(3) 1.3632(3) 0.3976(2) 0.0704(11) Uani 1 1 d . . .
H38A H 0.7591 1.3073 0.3536 0.106 Uiso 1 1 calc R . .
H38B H 0.7803 1.3931 0.4430 0.106 Uiso 1 1 calc R . .
H38C H 0.6983 1.4254 0.3741 0.106 Uiso 1 1 calc R . .
C39 C 0.4778(3) 1.2762(2) 0.36067(19) 0.0458(8) Uani 1 1 d . . .
H39A H 0.4089 1.2445 0.3822 0.069 Uiso 1 1 calc R . .
H39B H 0.4995 1.2248 0.3085 0.069 Uiso 1 1 calc R . .
H39C H 0.4623 1.3501 0.3496 0.069 Uiso 1 1 calc R . .
C40 C 0.5509(3) 1.4023(3) 0.5329(2) 0.0557(9) Uani 1 1 d . . .
H40A H 0.6139 1.4219 0.5745 0.084 Uiso 1 1 calc R . .
H40B H 0.4846 1.3714 0.5580 0.084 Uiso 1 1 calc R . .
H40C H 0.5301 1.4703 0.5147 0.084 Uiso 1 1 calc R . .
C41 C 0.4269(3) 1.0696(3) 0.60359(17) 0.0479(8) Uani 1 1 d . . .
H41A H 0.4902 1.1209 0.5943 0.072 Uiso 1 1 calc R . .
H41B H 0.4541 0.9932 0.5978 0.072 Uiso 1 1 calc R . .
H41C H 0.3979 1.0966 0.6602 0.072 Uiso 1 1 calc R . .
C42 C 0.2515(3) 1.2113(2) 0.54940(19) 0.0470(8) Uani 1 1 d . . .
H42A H 0.1855 1.2121 0.5121 0.071 Uiso 1 1 calc R . .
H42B H 0.3107 1.2672 0.5409 0.071 Uiso 1 1 calc R . .
H42C H 0.2275 1.2302 0.6078 0.071 Uiso 1 1 calc R . .
C43 C 0.1933(3) 0.9696(3) 0.5519(2) 0.0568(9) Uani 1 1 d . . .
H43A H 0.2162 0.8911 0.5362 0.085 Uiso 1 1 calc R . .
H43B H 0.1228 0.9769 0.5211 0.085 Uiso 1 1 calc R . .
H43C H 0.1801 0.9905 0.6123 0.085 Uiso 1 1 calc R . .
C44 C 0.1665(2) 1.1048(3) 0.3302(2) 0.0489(8) Uani 1 1 d . . .
H44A H 0.2110 1.1742 0.3271 0.073 Uiso 1 1 calc R . .
H44B H 0.1176 1.1203 0.3793 0.073 Uiso 1 1 calc R . .
H44C H 0.1186 1.0789 0.2792 0.073 Uiso 1 1 calc R . .
C45 C 0.1681(3) 0.8632(3) 0.3403(3) 0.0501(9) Uani 1 1 d . . .
C46 C 0.3461(2) 0.9611(3) 0.24011(16) 0.0369(7) Uani 1 1 d . . .
H46A H 0.3987 0.9009 0.2411 0.055 Uiso 1 1 calc R . .
H46B H 0.3899 1.0296 0.2342 0.055 Uiso 1 1 calc R . .
H46C H 0.2919 0.9363 0.1926 0.055 Uiso 1 1 calc R . .
C47 C 0.79231(18) 0.6781(2) 0.56900(17) 0.0465(7) Uani 1 1 d . . .
H47A H 0.7709 0.6948 0.6280 0.070 Uiso 1 1 calc R . .
H47B H 0.7597 0.6030 0.5406 0.070 Uiso 1 1 calc R . .
H47C H 0.7627 0.7353 0.5419 0.070 Uiso 1 1 calc R . .
C48 C 0.9650(3) 0.7930(2) 0.6051(2) 0.0465(8) Uani 1 1 d . . .
H48A H 0.9406 0.8118 0.6635 0.070 Uiso 1 1 calc R . .
H48B H 0.9372 0.8487 0.5758 0.070 Uiso 1 1 calc R . .
H48C H 1.0488 0.7943 0.6039 0.070 Uiso 1 1 calc R . .
C49 C 0.96567(17) 0.58875(18) 0.59739(13) 0.0253(5) Uani 1 1 d . . .
H49 H 0.9218 0.5170 0.5695 0.030 Uiso 1 1 calc R . .
C50 C 0.95164(19) 0.6024(2) 0.69208(14) 0.0387(6) Uani 1 1 d . . .
H50A H 0.9947 0.6725 0.7220 0.046 Uiso 1 1 calc R . .
H50B H 0.8698 0.6111 0.7053 0.046 Uiso 1 1 calc R . .
C51 C 0.9931(2) 0.5036(3) 0.72372(17) 0.0504(7) Uani 1 1 d . . .
H51A H 0.9475 0.4336 0.6967 0.060 Uiso 1 1 calc R . .
H51B H 0.9832 0.5172 0.7851 0.060 Uiso 1 1 calc R . .
C52 C 1.1188(2) 0.4892(2) 0.70356(16) 0.0433(6) Uani 1 1 d . . .
H52A H 1.1650 0.5572 0.7336 0.052 Uiso 1 1 calc R . .
H52B H 1.1457 0.4228 0.7225 0.052 Uiso 1 1 calc R . .
C53 C 1.1344(2) 0.47229(19) 0.60957(14) 0.0333(5) Uani 1 1 d . . .
H53A H 1.0922 0.4013 0.5804 0.040 Uiso 1 1 calc R . .
H53B H 1.2166 0.4639 0.5973 0.040 Uiso 1 1 calc R . .
C54 C 1.09181(17) 0.57146(18) 0.57481(13) 0.0223(4) Uani 1 1 d . . .
H54 H 1.1367 0.6414 0.6050 0.027 Uiso 1 1 calc R . .
C55 C 1.2313(2) 0.5855(2) 0.46848(16) 0.0416(7) Uani 1 1 d . . .
H55A H 1.2397 0.5861 0.4091 0.062 Uiso 1 1 calc R . .
H55B H 1.2788 0.5277 0.4825 0.062 Uiso 1 1 calc R . .
H55C H 1.2558 0.6600 0.5032 0.062 Uiso 1 1 calc R . .
C56 C 1.0748(2) 0.4479(2) 0.43223(15) 0.0407(6) Uani 1 1 d . . .
H56A H 1.1212 0.3900 0.4471 0.061 Uiso 1 1 calc R . .
H56B H 1.0849 0.4481 0.3729 0.061 Uiso 1 1 calc R . .
H56C H 0.9940 0.4312 0.4419 0.061 Uiso 1 1 calc R . .
H45A H 0.209(2) 0.806(2) 0.3549(17) 0.052(9) Uiso 1 1 d . . .
H45B H 0.135(2) 0.829(2) 0.2887(17) 0.049(8) Uiso 1 1 d . . .
H45C H 0.109(3) 0.890(2) 0.3739(19) 0.066(9) Uiso 1 1 d . . .

loop_
_atom_site_aniso_label
_atom_site_aniso_U_11
_atom_site_aniso_U_22
_atom_site_aniso_U_33
_atom_site_aniso_U_23
_atom_site_aniso_U_13
_atom_site_aniso_U_12
K1 0.0283(3) 0.0296(3) 0.0264(3) 0.0039(2) 0.0014(2) 0.0032(2)
K2 0.0354(3) 0.0376(3) 0.0290(3) 0.0138(3) 0.0011(2) 0.0051(3)
Mg1 0.0165(4) 0.0181(4) 0.0174(4) 0.0015(3) 0.0014(3) 0.0000(3)
Mg2 0.0185(4) 0.0175(4) 0.0183(4) 0.0013(3) 0.0017(3) 0.0016(3)
Si1 0.0215(4) 0.0310(4) 0.0232(4) -0.0005(3) 0.0055(3) 0.0031(3)
Si2 0.0256(3) 0.0186(3) 0.0235(3) 0.0000(3) -0.0018(3) 0.0038(3)
Si3 0.0227(3) 0.0301(4) 0.0362(4) -0.0005(3) -0.0064(3) -0.0034(3)
Si4 0.0258(4) 0.0186(3) 0.0279(4) 0.0023(3) 0.0071(3) -0.0016(3)
Si5 0.0237(4) 0.0216(3) 0.0217(4) 0.0046(3) 0.0069(3) 0.0027(3)
Si6 0.0182(3) 0.0208(3) 0.0242(4) 0.0051(3) -0.0017(3) 0.0005(3)
Si7 0.0204(4) 0.0336(4) 0.0242(4) -0.0029(3) 0.0054(3) 0.0032(3)
Si8 0.0445(4) 0.0214(4) 0.0278(4) 0.0039(3) 0.0076(3) 0.0122(3)
Si9 0.0312(4) 0.0309(4) 0.0402(4) 0.0015(4) -0.0133(3) -0.0036(3)
Si10 0.0375(4) 0.0188(4) 0.0335(4) 0.0014(3) 0.0005(3) -0.0021(3)
Si11 0.0308(4) 0.0275(4) 0.0278(4) 0.0069(3) 0.0125(3) 0.0077(3)
Si12 0.0187(4) 0.0349(4) 0.0306(4) 0.0043(3) -0.0011(3) 0.0027(3)
N1 0.0185(10) 0.0224(11) 0.0197(10) 0.0000(9) -0.0005(8) 0.0049(9)
N2 0.0191(10) 0.0207(10) 0.0226(10) 0.0008(9) 0.0036(8) -0.0029(8)
N3 0.0169(10) 0.0178(10) 0.0207(10) 0.0045(9) 0.0027(8) 0.0004(8)
N4 0.0243(9) 0.0243(10) 0.0273(10) -0.0025(8) 0.0063(8) 0.0011(8)
N5 0.0230(9) 0.0213(9) 0.0192(9) 0.0035(8) 0.0059(7) 0.0030(7)
N6 0.0203(10) 0.0216(11) 0.0180(10) -0.0002(9) 0.0025(8) 0.0025(9)
N7 0.0259(11) 0.0214(11) 0.0237(11) -0.0002(9) -0.0014(8) -0.0023(9)
N8 0.0199(10) 0.0226(11) 0.0225(11) 0.0054(9) 0.0024(8) 0.0048(9)
N9 0.0257(9) 0.0288(10) 0.0289(10) 0.0069(8) 0.0045(8) 0.0032(8)
N10 0.0246(9) 0.0244(10) 0.0235(10) 0.0047(8) 0.0040(7) 0.0035(8)
C1 0.0334(14) 0.0351(14) 0.0205(13) 0.0034(11) 0.0057(10) 0.0078(12)
C2 0.0249(16) 0.090(3) 0.0417(19) -0.0016(19) 0.0032(13) 0.0020(17)
C3 0.0527(19) 0.0374(16) 0.0391(17) 0.0054(14) 0.0264(14) 0.0022(14)
C4 0.0509(16) 0.0296(14) 0.0372(16) -0.0041(12) 0.0013(12) -0.0099(12)
C5 0.0365(13) 0.0313(14) 0.0528(17) 0.0045(13) -0.0012(12) 0.0145(11)
C6 0.0408(14) 0.0231(12) 0.0255(13) 0.0106(10) 0.0008(10) 0.0041(11)
C7 0.0376(15) 0.0334(15) 0.0428(17) -0.0032(13) -0.0239(12) 0.0043(12)
C8 0.072(2) 0.0385(17) 0.055(2) -0.0088(15) -0.0316(17) 0.0013(16)
C9 0.0197(15) 0.107(3) 0.096(3) 0.038(3) -0.0056(16) -0.0104(17)
C10 0.0514(17) 0.0260(14) 0.0584(19) 0.0093(13) 0.0279(14) -0.0053(12)
C11 0.0518(17) 0.0292(15) 0.0393(17) 0.0133(13) -0.0104(13) 0.0012(13)
C12 0.0393(16) 0.0355(15) 0.0373(16) -0.0015(13) 0.0042(12) 0.0090(13)
C13 0.080(2) 0.054(2) 0.0447(19) -0.0033(17) 0.0339(17) -0.0297(18)
C14 0.0406(15) 0.0578(18) 0.0217(13) 0.0089(13) 0.0042(11) 0.0003(13)
C15 0.085(2) 0.074(2) 0.0328(17) 0.0049(16) 0.0137(16) 0.054(2)
C16 0.0378(17) 0.0372(16) 0.0403(18) 0.0118(14) -0.0104(13) -0.0073(13)
C17 0.0322(15) 0.0319(14) 0.0375(15) 0.0045(12) -0.0081(12) 0.0062(12)
C18 0.0317(15) 0.0507(17) 0.0231(14) -0.0013(13) 0.0010(11) 0.0040(13)
C19 0.0413(14) 0.0272(13) 0.0418(16) 0.0027(12) 0.0166(12) 0.0013(11)
C20 0.0243(11) 0.0322(13) 0.0335(13) 0.0001(10) 0.0037(9) -0.0003(9)
C21 0.0222(10) 0.0284(12) 0.0227(11) -0.0002(10) 0.0035(8) -0.0065(9)
C22 0.0329(12) 0.0523(16) 0.0247(13) -0.0002(12) 0.0044(9) -0.0059(11)
C23 0.0445(14) 0.079(2) 0.0204(13) 0.0080(14) -0.0075(10) -0.0065(14)
C24 0.0404(14) 0.074(2) 0.0361(16) 0.0168(15) -0.0119(11) 0.0058(14)
C25 0.0279(11) 0.0487(15) 0.0302(13) 0.0044(12) -0.0013(9) 0.0058(11)
C26 0.0238(10) 0.0265(11) 0.0213(11) 0.0069(9) 0.0025(8) -0.0015(9)
C27 0.0382(12) 0.0242(12) 0.0253(12) 0.0009(10) 0.0032(9) 0.0063(10)
C28 0.0290(12) 0.0330(13) 0.0372(14) 0.0116(12) 0.0099(10) 0.0030(10)
C29 0.0379(15) 0.0325(14) 0.0224(13) 0.0020(11) 0.0060(11) 0.0116(12)
C30 0.0236(17) 0.115(3) 0.047(2) -0.014(2) 0.0079(14) 0.0086(19)
C31 0.069(2) 0.0328(16) 0.053(2) 0.0044(15) 0.0364(17) -0.0096(15)
C32 0.120(3) 0.081(3) 0.066(2) 0.047(2) 0.054(2) 0.076(2)
C33 0.096(3) 0.0279(15) 0.052(2) -0.0028(14) 0.0090(18) -0.0215(15)
C34 0.0425(15) 0.0279(14) 0.0374(15) 0.0092(12) 0.0064(12) 0.0016(11)
C35 0.0314(18) 0.102(3) 0.113(3) 0.046(3) -0.0052(19) -0.0079(19)
C36 0.0514(18) 0.0343(15) 0.0450(18) 0.0022(14) -0.0184(14) 0.0130(14)
C37 0.097(3) 0.0443(19) 0.057(2) -0.0152(17) -0.042(2) 0.0159(19)
C38 0.076(2) 0.0395(18) 0.103(3) 0.031(2) 0.023(2) -0.0040(17)
C39 0.067(2) 0.0288(15) 0.0449(19) 0.0149(14) -0.0111(15) 0.0087(14)
C40 0.072(2) 0.0351(17) 0.052(2) -0.0101(15) -0.0058(17) 0.0225(16)
C41 0.0603(19) 0.0617(19) 0.0219(14) 0.0057(14) 0.0092(13) 0.0225(16)
C42 0.0621(19) 0.0377(16) 0.0421(18) 0.0066(14) 0.0159(14) 0.0193(14)
C43 0.060(2) 0.055(2) 0.054(2) 0.0109(17) 0.0290(16) -0.0059(17)
C44 0.0326(16) 0.064(2) 0.0500(19) 0.0106(17) -0.0096(13) 0.0153(15)
C45 0.0309(18) 0.048(2) 0.062(2) -0.0029(19) -0.0016(16) -0.0126(16)
C46 0.0336(15) 0.0500(17) 0.0260(15) 0.0056(13) -0.0105(11) 0.0073(13)
C47 0.0251(12) 0.0689(19) 0.0496(17) 0.0203(15) 0.0006(11) 0.0095(12)
C48 0.0520(17) 0.0305(15) 0.0556(19) 0.0044(14) 0.0073(14) 0.0125(13)
C49 0.0229(10) 0.0274(12) 0.0252(12) 0.0065(10) 0.0005(8) -0.0038(9)
C50 0.0282(12) 0.0630(17) 0.0287(13) 0.0176(13) 0.0081(9) 0.0042(11)
C51 0.0464(15) 0.075(2) 0.0382(16) 0.0339(15) -0.0022(12) -0.0086(14)
C52 0.0470(15) 0.0504(16) 0.0396(16) 0.0242(13) -0.0029(12) 0.0065(13)
C53 0.0378(12) 0.0297(12) 0.0352(14) 0.0123(11) -0.0030(10) 0.0063(10)
C54 0.0236(10) 0.0199(11) 0.0230(11) 0.0041(9) -0.0028(8) 0.0013(9)
C55 0.0301(13) 0.0617(18) 0.0354(15) 0.0144(14) 0.0070(11) 0.0107(12)
C56 0.0579(16) 0.0344(14) 0.0274(13) 0.0017(11) -0.0038(12) 0.0057(13)

loop_
_atom_type_symbol
_atom_type_description
_atom_type_scat_dispersion_real
_atom_type_scat_dispersion_imag
_atom_type_scat_source
K K 0.2009 0.2494 'International Tables Vol C Tables 4.2.6.8 and 6.1.1.4'
Mg Mg 0.0486 0.0363 'International Tables Vol C Tables 4.2.6.8 and 6.1.1.4'
Si Si 0.0817 0.0704 'International Tables Vol C Tables 4.2.6.8 and 6.1.1.4'
N N 0.0061 0.0033 'International Tables Vol C Tables 4.2.6.8 and 6.1.1.4'
C C 0.0033 0.0016 'International Tables Vol C Tables 4.2.6.8 and 6.1.1.4'
H H 0.0000 0.0000 'International Tables Vol C Tables 4.2.6.8 and 6.1.1.4'

loop_
_geom_angle_atom_site_label_1
_geom_angle_atom_site_label_2
_geom_angle_atom_site_label_3
_geom_angle
_geom_angle_site_symmetry_1
_geom_angle_site_symmetry_3
_geom_angle_publ_flag
N4 K1 N5 62.35(5) . . ?
N4 K1 C16 123.23(6) . 1_455 ?
N5 K1 C16 103.80(6) . 1_455 ?
N9 K2 N10 63.44(5) . . ?
N9 K2 C45 134.19(8) . 1_655 ?
N10 K2 C45 107.83(8) . 1_655 ?
N2 Mg1 N1 118.83(8) . . ?
N2 Mg1 N3 122.32(8) . . ?
N1 Mg1 N3 118.84(9) . . ?
N2 Mg1 Si5 103.13(6) . . ?
N1 Mg1 Si5 132.06(7) . . ?
N3 Mg1 Si5 28.32(5) . . ?
N2 Mg1 Si4 28.02(5) . . ?
N1 Mg1 Si4 132.85(7) . . ?
N3 Mg1 Si4 103.48(6) . . ?
Si5 Mg1 Si4 95.07(3) . . ?
N2 Mg1 Si1 99.55(6) . . ?
N1 Mg1 Si1 27.75(6) . . ?
N3 Mg1 Si1 133.95(6) . . ?
Si5 Mg1 Si1 157.16(3) . . ?
Si4 Mg1 Si1 106.33(3) . . ?
N2 Mg1 Si2 132.66(6) . . ?
N1 Mg1 Si2 27.74(6) . . ?
N3 Mg1 Si2 99.77(6) . . ?
Si5 Mg1 Si2 105.54(3) . . ?
Si4 Mg1 Si2 156.75(3) . . ?
Si1 Mg1 Si2 55.48(2) . . ?
N2 Mg1 Si3 27.45(5) . . ?
N1 Mg1 Si3 99.94(6) . . ?
N3 Mg1 Si3 135.59(6) . . ?
Si5 Mg1 Si3 108.64(3) . . ?
Si4 Mg1 Si3 55.47(2) . . ?
Si1 Mg1 Si3 90.41(3) . . ?
Si2 Mg1 Si3 106.53(3) . . ?
N2 Mg1 Si6 134.04(6) . . ?
N1 Mg1 Si6 101.83(6) . . ?
N3 Mg1 Si6 27.60(5) . . ?
Si5 Mg1 Si6 55.91(2) . . ?
Si4 Mg1 Si6 107.35(3) . . ?
Si1 Mg1 Si6 108.61(3) . . ?
Si2 Mg1 Si6 93.29(3) . . ?
Si3 Mg1 Si6 158.21(3) . . ?
N8 Mg2 N7 121.38(9) . . ?
N8 Mg2 N6 118.69(9) . . ?
N7 Mg2 N6 119.91(9) . . ?
N8 Mg2 Si11 28.65(6) . . ?
N7 Mg2 Si11 101.12(7) . . ?
N6 Mg2 Si11 133.40(7) . . ?
N8 Mg2 Si10 103.81(6) . . ?
N7 Mg2 Si10 27.72(5) . . ?
N6 Mg2 Si10 132.31(7) . . ?
Si11 Mg2 Si10 94.29(3) . . ?
N8 Mg2 Si7 134.62(7) . . ?
N7 Mg2 Si7 99.89(6) . . ?
N6 Mg2 Si7 27.81(6) . . ?
Si11 Mg2 Si7 158.87(3) . . ?
Si10 Mg2 Si7 105.42(3) . . ?
N8 Mg2 Si12 27.35(6) . . ?
N7 Mg2 Si12 133.67(6) . . ?
N6 Mg2 Si12 101.42(6) . . ?
Si11 Mg2 Si12 55.94(2) . . ?
Si10 Mg2 Si12 107.82(3) . . ?
Si7 Mg2 Si12 109.37(3) . . ?
N8 Mg2 Si9 133.64(7) . . ?
N7 Mg2 Si9 27.80(5) . . ?
N6 Mg2 Si9 101.68(6) . . ?
Si11 Mg2 Si9 106.01(3) . . ?
Si10 Mg2 Si9 55.52(2) . . ?
Si7 Mg2 Si9 91.67(3) . . ?
Si12 Mg2 Si9 156.89(3) . . ?
N8 Mg2 Si8 98.27(6) . . ?
N7 Mg2 Si8 135.84(6) . . ?
N6 Mg2 Si8 27.34(6) . . ?
Si11 Mg2 Si8 106.71(3) . . ?
Si10 Mg2 Si8 157.71(3) . . ?
Si7 Mg2 Si8 55.14(2) . . ?
Si12 Mg2 Si8 90.48(3) . . ?
Si9 Mg2 Si8 109.92(3) . . ?
N1 Si1 C3 111.76(11) . . ?
N1 Si1 C2 114.76(12) . . ?
C3 Si1 C2 107.83(15) . . ?
N1 Si1 C1 112.90(11) . . ?
C3 Si1 C1 105.87(12) . . ?
C2 Si1 C1 102.97(13) . . ?
N1 Si1 Mg1 33.79(6) . . ?
C3 Si1 Mg1 79.01(9) . . ?
C2 Si1 Mg1 120.34(10) . . ?
C1 Si1 Mg1 132.93(9) . . ?
N1 Si2 C6 110.95(10) . . ?
N1 Si2 C4 115.66(11) . . ?
C6 Si2 C4 106.15(12) . . ?
N1 Si2 C5 112.62(11) . . ?
C6 Si2 C5 105.98(12) . . ?
C4 Si2 C5 104.78(12) . . ?
N1 Si2 Mg1 33.65(6) . . ?
C6 Si2 Mg1 77.53(8) . . ?
C4 Si2 Mg1 124.24(9) . . ?
C5 Si2 Mg1 128.21(9) . . ?
N2 Si3 C7 111.58(11) . . ?
N2 Si3 C8 114.99(12) . . ?
C7 Si3 C8 104.73(14) . . ?
N2 Si3 C9 113.05(13) . . ?
C7 Si3 C9 106.58(16) . . ?
C8 Si3 C9 105.17(18) . . ?
N2 Si3 Mg1 33.30(7) . . ?
C7 Si3 Mg1 78.50(8) . . ?
C8 Si3 Mg1 130.17(12) . . ?
C9 Si3 Mg1 121.79(12) . . ?
N2 Si4 C11 111.25(11) . . ?
N2 Si4 C10 114.38(11) . . ?
C11 Si4 C10 105.13(14) . . ?
N2 Si4 C12 114.74(11) . . ?
C11 Si4 C12 105.86(13) . . ?
C10 Si4 C12 104.63(13) . . ?
N2 Si4 Mg1 33.90(7) . . ?
C11 Si4 Mg1 77.36(9) . . ?
C10 Si4 Mg1 127.04(9) . . ?
C12 Si4 Mg1 125.99(10) . . ?
N3 Si5 C15 114.08(12) . . ?
N3 Si5 C14 111.65(11) . . ?
C15 Si5 C14 105.17(15) . . ?
N3 Si5 C13 115.00(12) . . ?
C15 Si5 C13 105.16(17) . . ?
C14 Si5 C13 104.86(15) . . ?
N3 Si5 Mg1 34.64(6) . . ?
C15 Si5 Mg1 123.47(12) . . ?
C14 Si5 Mg1 77.10(9) . . ?
C13 Si5 Mg1 129.36(11) . . ?
N3 Si6 C18 112.21(11) . . ?
N3 Si6 C16 112.34(11) . . ?
C18 Si6 C16 106.29(13) . . ?
N3 Si6 C17 116.00(11) . . ?
C18 Si6 C17 105.22(13) . . ?
C16 Si6 C17 103.93(13) . . ?
N3 Si6 Mg1 33.68(6) . . ?
C18 Si6 Mg1 78.60(9) . . ?
C16 Si6 Mg1 126.74(9) . . ?
C17 Si6 Mg1 126.41(9) . . ?
N6 Si7 C31 111.93(11) . . ?
N6 Si7 C29 112.82(11) . . ?
C31 Si7 C29 105.60(13) . . ?
N6 Si7 C30 113.33(13) . . ?
C31 Si7 C30 108.61(17) . . ?
C29 Si7 C30 103.95(13) . . ?
N6 Si7 Mg2 34.02(7) . . ?
C31 Si7 Mg2 79.24(9) . . ?
C29 Si7 Mg2 133.82(9) . . ?
C30 Si7 Mg2 118.14(10) . . ?
N6 Si8 C34 112.35(11) . . ?
N6 Si8 C32 112.50(14) . . ?
C34 Si8 C32 105.17(13) . . ?
N6 Si8 C33 115.25(12) . . ?
C34 Si8 C33 104.92(14) . . ?
C32 Si8 C33 105.80(17) . . ?
N6 Si8 Mg2 33.48(7) . . ?
C34 Si8 Mg2 81.03(8) . . ?
C32 Si8 Mg2 135.42(14) . . ?
C33 Si8 Mg2 115.24(10) . . ?
N7 Si9 C37 113.66(13) . . ?
N7 Si9 C35 114.85(15) . . ?
C37 Si9 C35 105.3(2) . . ?
N7 Si9 C36 111.70(12) . . ?
C37 Si9 C36 105.70(15) . . ?
C35 Si9 C36 104.74(17) . . ?
N7 Si9 Mg2 33.69(7) . . ?
C37 Si9 Mg2 129.37(13) . . ?
C35 Si9 Mg2 122.74(14) . . ?
C36 Si9 Mg2 78.22(9) . . ?
N7 Si10 C39 111.49(12) . . ?
N7 Si10 C40 114.36(13) . . ?
C39 Si10 C40 105.44(14) . . ?
N7 Si10 C38 112.50(13) . . ?
C39 Si10 C38 107.16(16) . . ?
C40 Si10 C38 105.32(17) . . ?
N7 Si10 Mg2 33.89(7) . . ?
C39 Si10 Mg2 77.72(9) . . ?
C40 Si10 Mg2 123.48(12) . . ?
C38 Si10 Mg2 128.12(11) . . ?
N8 Si11 C41 111.88(11) . . ?
N8 Si11 C42 113.49(12) . . ?
C41 Si11 C42 106.48(14) . . ?
N8 Si11 C43 113.86(13) . . ?
C41 Si11 C43 105.13(15) . . ?
C42 Si11 C43 105.30(15) . . ?
N8 Si11 Mg2 34.39(7) . . ?
C41 Si11 Mg2 78.65(9) . . ?
C42 Si11 Mg2 117.44(10) . . ?
C43 Si11 Mg2 134.25(11) . . ?
N8 Si12 C46 111.62(11) . . ?
N8 Si12 C44 115.02(12) . . ?
C46 Si12 C44 105.93(13) . . ?
N8 Si12 Mg2 32.90(7) . . ?
C46 Si12 Mg2 78.72(8) . . ?
C44 Si12 Mg2 126.88(11) . . ?
Si1 N1 Si2 122.90(11) . . ?
Si1 N1 Mg1 118.47(11) . . ?
Si2 N1 Mg1 118.61(11) . . ?
Si3 N2 Si4 122.66(12) . . ?
Si3 N2 Mg1 119.25(10) . . ?
Si4 N2 Mg1 118.07(10) . . ?
Si5 N3 Si6 124.17(11) . . ?
Si5 N3 Mg1 117.03(10) . . ?
Si6 N3 Mg1 118.72(10) . . ?
C20 N4 C19 110.40(17) . . ?
C20 N4 C21 113.60(17) . . ?
C19 N4 C21 111.90(18) . . ?
C20 N4 K1 99.50(13) . . ?
C19 N4 K1 106.38(14) . . ?
C21 N4 K1 114.23(12) . . ?
C28 N5 C27 108.37(17) . . ?
C28 N5 C26 113.62(18) . . ?
C27 N5 C26 110.85(16) . . ?
C28 N5 K1 86.57(12) . . ?
C27 N5 K1 118.43(13) . . ?
C26 N5 K1 116.47(12) . . ?
Si8 N6 Si7 122.63(11) . . ?
Si8 N6 Mg2 119.17(11) . . ?
Si7 N6 Mg2 118.17(11) . . ?
Si10 N7 Si9 123.09(12) . . ?
Si10 N7 Mg2 118.39(10) . . ?
Si9 N7 Mg2 118.51(11) . . ?
Si12 N8 Si11 123.11(12) . . ?
Si12 N8 Mg2 119.75(11) . . ?
Si11 N8 Mg2 116.97(11) . . ?
C48 N9 C47 108.74(19) . . ?
C48 N9 C49 113.23(19) . . ?
C47 N9 C49 111.52(18) . . ?
C48 N9 K2 93.81(15) . . ?
C47 N9 K2 111.53(13) . . ?
C49 N9 K2 116.66(12) . . ?
C55 N10 C56 109.43(19) . . ?
C55 N10 C54 111.44(17) . . ?
C56 N10 C54 114.05(18) . . ?
C55 N10 K2 104.88(14) . . ?
C56 N10 K2 100.19(13) . . ?
C54 N10 K2 115.95(12) . . ?
Si1 C1 H1A 109.5 . . ?
Si1 C1 H1B 109.5 . . ?
H1A C1 H1B 109.5 . . ?
Si1 C1 H1C 109.5 . . ?
H1A C1 H1C 109.5 . . ?
H1B C1 H1C 109.5 . . ?
Si1 C2 H2A 109.5 . . ?
Si1 C2 H2B 109.5 . . ?
H2A C2 H2B 109.5 . . ?
Si1 C2 H2C 109.5 . . ?
H2A C2 H2C 109.5 . . ?
H2B C2 H2C 109.5 . . ?
Si1 C3 H3A 109.5 . . ?
Si1 C3 H3B 109.5 . . ?
H3A C3 H3B 109.5 . . ?
Si1 C3 H3C 109.5 . . ?
H3A C3 H3C 109.5 . . ?
H3B C3 H3C 109.5 . . ?
Si2 C4 H4A 109.5 . . ?
Si2 C4 H4B 109.5 . . ?
H4A C4 H4B 109.5 . . ?
Si2 C4 H4C 109.5 . . ?
H4A C4 H4C 109.5 . . ?
H4B C4 H4C 109.5 . . ?
Si2 C5 H5A 109.5 . . ?
Si2 C5 H5B 109.5 . . ?
H5A C5 H5B 109.5 . . ?
Si2 C5 H5C 109.5 . . ?
H5A C5 H5C 109.5 . . ?
H5B C5 H5C 109.5 . . ?
Si2 C6 H6A 109.5 . . ?
Si2 C6 H6B 109.5 . . ?
H6A C6 H6B 109.5 . . ?
Si2 C6 H6C 109.5 . . ?
H6A C6 H6C 109.5 . . ?
H6B C6 H6C 109.5 . . ?
Si3 C7 H7A 109.5 . . ?
Si3 C7 H7B 109.5 . . ?
H7A C7 H7B 109.5 . . ?
Si3 C7 H7C 109.5 . . ?
H7A C7 H7C 109.5 . . ?
H7B C7 H7C 109.5 . . ?
Si3 C8 H8A 109.5 . . ?
Si3 C8 H8B 109.5 . . ?
H8A C8 H8B 109.5 . . ?
Si3 C8 H8C 109.5 . . ?
H8A C8 H8C 109.5 . . ?
H8B C8 H8C 109.5 . . ?
Si3 C9 H9A 109.5 . . ?
Si3 C9 H9B 109.5 . . ?
H9A C9 H9B 109.5 . . ?
Si3 C9 H9C 109.5 . . ?
H9A C9 H9C 109.5 . . ?
H9B C9 H9C 109.5 . . ?
Si4 C10 H10A 109.5 . . ?
Si4 C10 H10B 109.5 . . ?
H10A C10 H10B 109.5 . . ?
Si4 C10 H10C 109.5 . . ?
H10A C10 H10C 109.5 . . ?
H10B C10 H10C 109.5 . . ?
Si4 C11 H11A 109.5 . . ?
Si4 C11 H11B 109.5 . . ?
H11A C11 H11B 109.5 . . ?
Si4 C11 H11C 109.5 . . ?
H11A C11 H11C 109.5 . . ?
H11B C11 H11C 109.5 . . ?
Si4 C12 H12A 109.5 . . ?
Si4 C12 H12B 109.5 . . ?
H12A C12 H12B 109.5 . . ?
Si4 C12 H12C 109.5 . . ?
H12A C12 H12C 109.5 . . ?
H12B C12 H12C 109.5 . . ?
Si5 C13 H13A 109.5 . . ?
Si5 C13 H13B 109.5 . . ?
H13A C13 H13B 109.5 . . ?
Si5 C13 H13C 109.5 . . ?
H13A C13 H13C 109.5 . . ?
H13B C13 H13C 109.5 . . ?
Si5 C14 H14A 109.5 . . ?
Si5 C14 H14B 109.5 . . ?
H14A C14 H14B 109.5 . . ?
Si5 C14 H14C 109.5 . . ?
H14A C14 H14C 109.5 . . ?
H14B C14 H14C 109.5 . . ?
Si5 C15 H15A 109.5 . . ?
Si5 C15 H15B 109.5 . . ?
H15A C15 H15B 109.5 . . ?
Si5 C15 H15C 109.5 . . ?
H15A C15 H15C 109.5 . . ?
H15B C15 H15C 109.5 . . ?
Si6 C16 H16A 109.5 . . ?
Si6 C16 H16B 109.5 . . ?
H16A C16 H16B 109.5 . . ?
Si6 C16 H16C 109.5 . . ?
H16A C16 H16C 109.5 . . ?
H16B C16 H16C 109.5 . . ?
Si6 C17 H17A 109.5 . . ?
Si6 C17 H17B 109.5 . . ?
H17A C17 H17B 109.5 . . ?
Si6 C17 H17C 109.5 . . ?
H17A C17 H17C 109.5 . . ?
H17B C17 H17C 109.5 . . ?
Si6 C18 H18A 109.5 . . ?
Si6 C18 H18B 109.5 . . ?
H18A C18 H18B 109.5 . . ?
Si6 C18 H18C 109.5 . . ?
H18A C18 H18C 109.5 . . ?
H18B C18 H18C 109.5 . . ?
N4 C19 H19A 109.5 . . ?
N4 C19 H19B 109.5 . . ?
H19A C19 H19B 109.5 . . ?
N4 C19 H19C 109.5 . . ?
H19A C19 H19C 109.5 . . ?
H19B C19 H19C 109.5 . . ?
N4 C20 H20A 109.5 . . ?
N4 C20 H20B 109.5 . . ?
H20A C20 H20B 109.5 . . ?
N4 C20 H20C 109.5 . . ?
H20A C20 H20C 109.5 . . ?
H20B C20 H20C 109.5 . . ?
N4 C21 C26 112.35(17) . . ?
N4 C21 C22 114.39(16) . . ?
C26 C21 C22 108.97(18) . . ?
N4 C21 H21 106.9 . . ?
C26 C21 H21 106.9 . . ?
C22 C21 H21 106.9 . . ?
C23 C22 C21 111.95(18) . . ?
C23 C22 H22A 109.2 . . ?
C21 C22 H22A 109.2 . . ?
C23 C22 H22B 109.2 . . ?
C21 C22 H22B 109.2 . . ?
H22A C22 H22B 107.9 . . ?
C22 C23 C24 110.7(2) . . ?
C22 C23 H23A 109.5 . . ?
C24 C23 H23A 109.5 . . ?
C22 C23 H23B 109.5 . . ?
C24 C23 H23B 109.5 . . ?
H23A C23 H23B 108.1 . . ?
C23 C24 C25 110.2(2) . . ?
C23 C24 H24A 109.6 . . ?
C25 C24 H24A 109.6 . . ?
C23 C24 H24B 109.6 . . ?
C25 C24 H24B 109.6 . . ?
H24A C24 H24B 108.1 . . ?
C24 C25 C26 111.24(18) . . ?
C24 C25 H25A 109.4 . . ?
C26 C25 H25A 109.4 . . ?
C24 C25 H25B 109.4 . . ?
C26 C25 H25B 109.4 . . ?
H25A C25 H25B 108.0 . . ?
N5 C26 C21 113.67(17) . . ?
N5 C26 C25 113.60(17) . . ?
C21 C26 C25 108.19(17) . . ?
N5 C26 H26 107.0 . . ?
C21 C26 H26 107.0 . . ?
C25 C26 H26 107.0 . . ?
N5 C27 H27A 109.5 . . ?
N5 C27 H27B 109.5 . . ?
H27A C27 H27B 109.5 . . ?
N5 C27 H27C 109.5 . . ?
H27A C27 H27C 109.5 . . ?
H27B C27 H27C 109.5 . . ?
N5 C28 H28A 109.5 . . ?
N5 C28 H28B 109.5 . . ?
H28A C28 H28B 109.5 . . ?
N5 C28 H28C 109.5 . . ?
H28A C28 H28C 109.5 . . ?
H28B C28 H28C 109.5 . . ?
Si7 C29 H29A 109.5 . . ?
Si7 C29 H29B 109.5 . . ?
H29A C29 H29B 109.5 . . ?
Si7 C29 H29C 109.5 . . ?
H29A C29 H29C 109.5 . . ?
H29B C29 H29C 109.5 . . ?
Si7 C30 H30A 109.5 . . ?
Si7 C30 H30B 109.5 . . ?
H30A C30 H30B 109.5 . . ?
Si7 C30 H30C 109.5 . . ?
H30A C30 H30C 109.5 . . ?
H30B C30 H30C 109.5 . . ?
Si7 C31 H31A 109.5 . . ?
Si7 C31 H31B 109.5 . . ?
H31A C31 H31B 109.5 . . ?
Si7 C31 H31C 109.5 . . ?
H31A C31 H31C 109.5 . . ?
H31B C31 H31C 109.5 . . ?
Si8 C32 H32A 109.5 . . ?
Si8 C32 H32B 109.5 . . ?
H32A C32 H32B 109.5 . . ?
Si8 C32 H32C 109.5 . . ?
H32A C32 H32C 109.5 . . ?
H32B C32 H32C 109.5 . . ?
Si8 C33 H33A 109.5 . . ?
Si8 C33 H33B 109.5 . . ?
H33A C33 H33B 109.5 . . ?
Si8 C33 H33C 109.5 . . ?
H33A C33 H33C 109.5 . . ?
H33B C33 H33C 109.5 . . ?
Si8 C34 H34A 109.5 . . ?
Si8 C34 H34B 109.5 . . ?
H34A C34 H34B 109.5 . . ?
Si8 C34 H34C 109.5 . . ?
H34A C34 H34C 109.5 . . ?
H34B C34 H34C 109.5 . . ?
Si9 C35 H35A 109.5 . . ?
Si9 C35 H35B 109.5 . . ?
H35A C35 H35B 109.5 . . ?
Si9 C35 H35C 109.5 . . ?
H35A C35 H35C 109.5 . . ?
H35B C35 H35C 109.5 . . ?
Si9 C36 H36A 109.5 . . ?
Si9 C36 H36B 109.5 . . ?
H36A C36 H36B 109.5 . . ?
Si9 C36 H36C 109.5 . . ?
H36A C36 H36C 109.5 . . ?
H36B C36 H36C 109.5 . . ?
Si9 C37 H37A 109.5 . . ?
Si9 C37 H37B 109.5 . . ?
H37A C37 H37B 109.5 . . ?
Si9 C37 H37C 109.5 . . ?
H37A C37 H37C 109.5 . . ?
H37B C37 H37C 109.5 . . ?
Si10 C38 H38A 109.5 . . ?
Si10 C38 H38B 109.5 . . ?
H38A C38 H38B 109.5 . . ?
Si10 C38 H38C 109.5 . . ?
H38A C38 H38C 109.5 . . ?
H38B C38 H38C 109.5 . . ?
Si10 C39 H39A 109.5 . . ?
Si10 C39 H39B 109.5 . . ?
H39A C39 H39B 109.5 . . ?
Si10 C39 H39C 109.5 . . ?
H39A C39 H39C 109.5 . . ?
H39B C39 H39C 109.5 . . ?
Si10 C40 H40A 109.5 . . ?
Si10 C40 H40B 109.5 . . ?
H40A C40 H40B 109.5 . . ?
Si10 C40 H40C 109.5 . . ?
H40A C40 H40C 109.5 . . ?
H40B C40 H40C 109.5 . . ?
Si11 C41 H41A 109.5 . . ?
Si11 C41 H41B 109.5 . . ?
H41A C41 H41B 109.5 . . ?
Si11 C41 H41C 109.5 . . ?
H41A C41 H41C 109.5 . . ?
H41B C41 H41C 109.5 . . ?
Si11 C42 H42A 109.5 . . ?
Si11 C42 H42B 109.5 . . ?
H42A C42 H42B 109.5 . . ?
Si11 C42 H42C 109.5 . . ?
H42A C42 H42C 109.5 . . ?
H42B C42 H42C 109.5 . . ?
Si11 C43 H43A 109.5 . . ?
Si11 C43 H43B 109.5 . . ?
H43A C43 H43B 109.5 . . ?
Si11 C43 H43C 109.5 . . ?
H43A C43 H43C 109.5 . . ?
H43B C43 H43C 109.5 . . ?
Si12 C44 H44A 109.5 . . ?
Si12 C44 H44B 109.5 . . ?
H44A C44 H44B 109.5 . . ?
Si12 C44 H44C 109.5 . . ?
H44A C44 H44C 109.5 . . ?
H44B C44 H44C 109.5 . . ?
K2 C45 H45A 72.2(17) 1_455 . ?
K2 C45 H45B 83.2(16) 1_455 . ?
H45A C45 H45B 104(2) . . ?
K2 C45 H45C 58.0(18) 1_455 . ?
H45A C45 H45C 117(3) . . ?
H45B C45 H45C 106(2) . . ?
Si12 C46 H46A 109.5 . . ?
Si12 C46 H46B 109.5 . . ?
H46A C46 H46B 109.5 . . ?
Si12 C46 H46C 109.5 . . ?
H46A C46 H46C 109.5 . . ?
H46B C46 H46C 109.5 . . ?
N9 C47 H47A 109.5 . . ?
N9 C47 H47B 109.5 . . ?
H47A C47 H47B 109.5 . . ?
N9 C47 H47C 109.5 . . ?
H47A C47 H47C 109.5 . . ?
H47B C47 H47C 109.5 . . ?
N9 C48 H48A 109.5 . . ?
N9 C48 H48B 109.5 . . ?
H48A C48 H48B 109.5 . . ?
N9 C48 H48C 109.5 . . ?
H48A C48 H48C 109.5 . . ?
H48B C48 H48C 109.5 . . ?
N9 C49 C50 114.33(18) . . ?
N9 C49 C54 112.41(17) . . ?
C50 C49 C54 109.94(17) . . ?
N9 C49 H49 106.5 . . ?
C50 C49 H49 106.5 . . ?
C54 C49 H49 106.5 . . ?
C51 C50 C49 113.1(2) . . ?
C51 C50 H50A 109.0 . . ?
C49 C50 H50A 109.0 . . ?
C51 C50 H50B 109.0 . . ?
C49 C50 H50B 109.0 . . ?
H50A C50 H50B 107.8 . . ?
C50 C51 C52 109.4(2) . . ?
C50 C51 H51A 109.8 . . ?
C52 C51 H51A 109.8 . . ?
C50 C51 H51B 109.8 . . ?
C52 C51 H51B 109.8 . . ?
H51A C51 H51B 108.2 . . ?
C53 C52 C51 109.7(2) . . ?
C53 C52 H52A 109.7 . . ?
C51 C52 H52A 109.7 . . ?
C53 C52 H52B 109.7 . . ?
C51 C52 H52B 109.7 . . ?
H52A C52 H52B 108.2 . . ?
C52 C53 C54 112.84(19) . . ?
C52 C53 H53A 109.0 . . ?
C54 C53 H53A 109.0 . . ?
C52 C53 H53B 109.0 . . ?
C54 C53 H53B 109.0 . . ?
H53A C53 H53B 107.8 . . ?
N10 C54 C49 112.60(16) . . ?
N10 C54 C53 113.73(17) . . ?
C49 C54 C53 109.36(17) . . ?
N10 C54 H54 106.9 . . ?
C49 C54 H54 106.9 . . ?
C53 C54 H54 106.9 . . ?
N10 C55 H55A 109.5 . . ?
N10 C55 H55B 109.5 . . ?
H55A C55 H55B 109.5 . . ?
N10 C55 H55C 109.5 . . ?
H55A C55 H55C 109.5 . . ?
H55B C55 H55C 109.5 . . ?
N10 C56 H56A 109.5 . . ?
N10 C56 H56B 109.5 . . ?
H56A C56 H56B 109.5 . . ?
N10 C56 H56C 109.5 . . ?
H56A C56 H56C 109.5 . . ?
H56B C56 H56C 109.5 . . ?

loop_
_geom_bond_atom_site_label_1
_geom_bond_atom_site_label_2
_geom_bond_distance
_geom_bond_site_symmetry_2
_geom_bond_publ_flag
K1 N4 2.7273(19) . ?
K1 N5 2.8486(17) . ?
K1 C16 3.257(3) 1_455 ?
K2 N9 2.7666(18) . ?
K2 N10 2.7708(18) . ?
K2 C45 3.202(3) 1_655 ?
Mg1 N2 2.024(2) . ?
Mg1 N1 2.0276(19) . ?
Mg1 N3 2.036(2) . ?
Mg1 Si5 3.1896(10) . ?
Mg1 Si4 3.2023(10) . ?
Mg1 Si1 3.2053(10) . ?
Mg1 Si2 3.2123(10) . ?
Mg1 Si3 3.2172(10) . ?
Mg1 Si6 3.2194(9) . ?
Mg2 N8 2.008(2) . ?
Mg2 N7 2.026(2) . ?
Mg2 N6 2.0322(19) . ?
Mg2 Si11 3.1692(10) . ?
Mg2 Si10 3.1967(11) . ?
Mg2 Si7 3.2019(10) . ?
Mg2 Si12 3.2096(10) . ?
Mg2 Si9 3.2101(10) . ?
Mg2 Si8 3.2164(10) . ?
Si1 N1 1.698(2) . ?
Si1 C3 1.860(3) . ?
Si1 C2 1.887(3) . ?
Si1 C1 1.891(3) . ?
Si2 N1 1.703(2) . ?
Si2 C6 1.864(3) . ?
Si2 C4 1.881(3) . ?
Si2 C5 1.891(2) . ?
Si3 N2 1.700(2) . ?
Si3 C7 1.870(3) . ?
Si3 C8 1.881(3) . ?
Si3 C9 1.894(3) . ?
Si4 N2 1.705(2) . ?
Si4 C11 1.874(3) . ?
Si4 C10 1.887(3) . ?
Si4 C12 1.891(3) . ?
Si5 N3 1.699(2) . ?
Si5 C15 1.869(3) . ?
Si5 C14 1.873(3) . ?
Si5 C13 1.880(3) . ?
Si6 N3 1.7010(19) . ?
Si6 C18 1.878(3) . ?
Si6 C16 1.883(3) . ?
Si6 C17 1.885(2) . ?
Si7 N6 1.694(2) . ?
Si7 C31 1.859(3) . ?
Si7 C29 1.886(3) . ?
Si7 C30 1.892(3) . ?
Si8 N6 1.692(2) . ?
Si8 C34 1.875(3) . ?
Si8 C32 1.876(3) . ?
Si8 C33 1.880(3) . ?
Si9 N7 1.704(2) . ?
Si9 C37 1.870(3) . ?
Si9 C35 1.876(4) . ?
Si9 C36 1.879(3) . ?
Si10 N7 1.690(2) . ?
Si10 C39 1.869(3) . ?
Si10 C40 1.875(3) . ?
Si10 C38 1.891(3) . ?
Si11 N8 1.705(2) . ?
Si11 C41 1.857(3) . ?
Si11 C42 1.878(3) . ?
Si11 C43 1.880(3) . ?
Si12 N8 1.698(2) . ?
Si12 C46 1.864(3) . ?
Si12 C44 1.873(3) . ?
N4 C20 1.464(3) . ?
N4 C19 1.468(3) . ?
N4 C21 1.478(3) . ?
N5 C28 1.467(3) . ?
N5 C27 1.472(3) . ?
N5 C26 1.478(3) . ?
N9 C48 1.465(3) . ?
N9 C47 1.472(3) . ?
N9 C49 1.474(3) . ?
N10 C55 1.463(3) . ?
N10 C56 1.466(3) . ?
N10 C54 1.478(3) . ?
C1 H1A 0.9800 . ?
C1 H1B 0.9800 . ?
C1 H1C 0.9800 . ?
C2 H2A 0.9800 . ?
C2 H2B 0.9800 . ?
C2 H2C 0.9800 . ?
C3 H3A 0.9800 . ?
C3 H3B 0.9800 . ?
C3 H3C 0.9800 . ?
C4 H4A 0.9800 . ?
C4 H4B 0.9800 . ?
C4 H4C 0.9800 . ?
C5 H5A 0.9800 . ?
C5 H5B 0.9800 . ?
C5 H5C 0.9800 . ?
C6 H6A 0.9800 . ?
C6 H6B 0.9800 . ?
C6 H6C 0.9800 . ?
C7 H7A 0.9800 . ?
C7 H7B 0.9800 . ?
C7 H7C 0.9800 . ?
C8 H8A 0.9800 . ?
C8 H8B 0.9800 . ?
C8 H8C 0.9800 . ?
C9 H9A 0.9800 . ?
C9 H9B 0.9800 . ?
C9 H9C 0.9800 . ?
C10 H10A 0.9800 . ?
C10 H10B 0.9800 . ?
C10 H10C 0.9800 . ?
C11 H11A 0.9800 . ?
C11 H11B 0.9800 . ?
C11 H11C 0.9800 . ?
C12 H12A 0.9800 . ?
C12 H12B 0.9800 . ?
C12 H12C 0.9800 . ?
C13 H13A 0.9800 . ?
C13 H13B 0.9800 . ?
C13 H13C 0.9800 . ?
C14 H14A 0.9800 . ?
C14 H14B 0.9800 . ?
C14 H14C 0.9800 . ?
C15 H15A 0.9800 . ?
C15 H15B 0.9800 . ?
C15 H15C 0.9800 . ?
C16 H16A 0.9800 . ?
C16 H16B 0.9800 . ?
C16 H16C 0.9800 . ?
C17 H17A 0.9800 . ?
C17 H17B 0.9800 . ?
C17 H17C 0.9800 . ?
C18 H18A 0.9800 . ?
C18 H18B 0.9800 . ?
C18 H18C 0.9800 . ?
C19 H19A 0.9800 . ?
C19 H19B 0.9800 . ?
C19 H19C 0.9800 . ?
C20 H20A 0.9800 . ?
C20 H20B 0.9800 . ?
C20 H20C 0.9800 . ?
C21 C26 1.534(3) . ?
C21 C22 1.536(3) . ?
C21 H21 1.0000 . ?
C22 C23 1.518(3) . ?
C22 H22A 0.9900 . ?
C22 H22B 0.9900 . ?
C23 C24 1.521(4) . ?
C23 H23A 0.9900 . ?
C23 H23B 0.9900 . ?
C24 C25 1.529(3) . ?
C24 H24A 0.9900 . ?
C24 H24B 0.9900 . ?
C25 C26 1.545(3) . ?
C25 H25A 0.9900 . ?
C25 H25B 0.9900 . ?
C26 H26 1.0000 . ?
C27 H27A 0.9800 . ?
C27 H27B 0.9800 . ?
C27 H27C 0.9800 . ?
C28 H28A 0.9800 . ?
C28 H28B 0.9800 . ?
C28 H28C 0.9800 . ?
C29 H29A 0.9800 . ?
C29 H29B 0.9800 . ?
C29 H29C 0.9800 . ?
C30 H30A 0.9800 . ?
C30 H30B 0.9800 . ?
C30 H30C 0.9800 . ?
C31 H31A 0.9800 . ?
C31 H31B 0.9800 . ?
C31 H31C 0.9800 . ?
C32 H32A 0.9800 . ?
C32 H32B 0.9800 . ?
C32 H32C 0.9800 . ?
C33 H33A 0.9800 . ?
C33 H33B 0.9800 . ?
C33 H33C 0.9800 . ?
C34 H34A 0.9800 . ?
C34 H34B 0.9800 . ?
C34 H34C 0.9800 . ?
C35 H35A 0.9800 . ?
C35 H35B 0.9800 . ?
C35 H35C 0.9800 . ?
C36 H36A 0.9800 . ?
C36 H36B 0.9800 . ?
C36 H36C 0.9800 . ?
C37 H37A 0.9800 . ?
C37 H37B 0.9800 . ?
C37 H37C 0.9800 . ?
C38 H38A 0.9800 . ?
C38 H38B 0.9800 . ?
C38 H38C 0.9800 . ?
C39 H39A 0.9800 . ?
C39 H39B 0.9800 . ?
C39 H39C 0.9800 . ?
C40 H40A 0.9800 . ?
C40 H40B 0.9800 . ?
C40 H40C 0.9800 . ?
C41 H41A 0.9800 . ?
C41 H41B 0.9800 . ?
C41 H41C 0.9800 . ?
C42 H42A 0.9800 . ?
C42 H42B 0.9800 . ?
C42 H42C 0.9800 . ?
C43 H43A 0.9800 . ?
C43 H43B 0.9800 . ?
C43 H43C 0.9800 . ?
C44 H44A 0.9800 . ?
C44 H44B 0.9800 . ?
C44 H44C 0.9800 . ?
C45 K2 3.202(3) 1_455 ?
C45 H45A 0.93(3) . ?
C45 H45B 0.92(3) . ?
C45 H45C 0.92(3) . ?
C46 H46A 0.9800 . ?
C46 H46B 0.9800 . ?
C46 H46C 0.9800 . ?
C47 H47A 0.9800 . ?
C47 H47B 0.9800 . ?
C47 H47C 0.9800 . ?
C48 H48A 0.9800 . ?
C48 H48B 0.9800 . ?
C48 H48C 0.9800 . ?
C49 C50 1.533(3) . ?
C49 C54 1.539(3) . ?
C49 H49 1.0000 . ?
C50 C51 1.509(3) . ?
C50 H50A 0.9900 . ?
C50 H50B 0.9900 . ?
C51 C52 1.522(3) . ?
C51 H51A 0.9900 . ?
C51 H51B 0.9900 . ?
C52 C53 1.520(3) . ?
C52 H52A 0.9900 . ?
C52 H52B 0.9900 . ?
C53 C54 1.545(3) . ?
C53 H53A 0.9900 . ?
C53 H53B 0.9900 . ?
C54 H54 1.0000 . ?
C55 H55A 0.9800 . ?
C55 H55B 0.9800 . ?
C55 H55C 0.9800 . ?
C56 H56A 0.9800 . ?
C56 H56B 0.9800 . ?
C56 H56C 0.9800 . ?

loop_
_geom_torsion_atom_site_label_1
_geom_torsion_atom_site_label_2
_geom_torsion_atom_site_label_3
_geom_torsion_atom_site_label_4
_geom_torsion
_geom_torsion_site_symmetry_1
_geom_torsion_site_symmetry_2
_geom_torsion_site_symmetry_3
_geom_torsion_site_symmetry_4
_geom_torsion_publ_flag
N2 Mg1 Si1 N1 -136.93(13) . . . . ?
N3 Mg1 Si1 N1 66.83(14) . . . . ?
Si5 Mg1 Si1 N1 36.28(13) . . . . ?
Si4 Mg1 Si1 N1 -164.86(12) . . . . ?
Si2 Mg1 Si1 N1 -1.02(11) . . . . ?
Si3 Mg1 Si1 N1 -110.92(12) . . . . ?
Si6 Mg1 Si1 N1 79.88(12) . . . . ?
N2 Mg1 Si1 C3 57.30(12) . . . . ?
N1 Mg1 Si1 C3 -165.77(16) . . . . ?
N3 Mg1 Si1 C3 -98.94(13) . . . . ?
Si5 Mg1 Si1 C3 -129.50(13) . . . . ?
Si4 Mg1 Si1 C3 29.36(11) . . . . ?
Si2 Mg1 Si1 C3 -166.79(11) . . . . ?
Si3 Mg1 Si1 C3 83.31(11) . . . . ?
Si6 Mg1 Si1 C3 -85.89(11) . . . . ?
N2 Mg1 Si1 C2 -47.05(15) . . . . ?
N1 Mg1 Si1 C2 89.88(18) . . . . ?
N3 Mg1 Si1 C2 156.71(15) . . . . ?
Si5 Mg1 Si1 C2 126.15(15) . . . . ?
Si4 Mg1 Si1 C2 -74.99(14) . . . . ?
Si2 Mg1 Si1 C2 88.86(14) . . . . ?
Si3 Mg1 Si1 C2 -21.04(14) . . . . ?
Si6 Mg1 Si1 C2 169.76(13) . . . . ?
N2 Mg1 Si1 C1 158.83(12) . . . . ?
N1 Mg1 Si1 C1 -64.24(16) . . . . ?
N3 Mg1 Si1 C1 2.59(15) . . . . ?
Si5 Mg1 Si1 C1 -27.97(15) . . . . ?
Si4 Mg1 Si1 C1 130.89(11) . . . . ?
Si2 Mg1 Si1 C1 -65.26(11) . . . . ?
Si3 Mg1 Si1 C1 -175.16(11) . . . . ?
Si6 Mg1 Si1 C1 15.64(12) . . . . ?
N2 Mg1 Si2 N1 69.92(14) . . . . ?
N3 Mg1 Si2 N1 -136.41(13) . . . . ?
Si5 Mg1 Si2 N1 -164.85(12) . . . . ?
Si4 Mg1 Si2 N1 43.58(14) . . . . ?
Si1 Mg1 Si2 N1 1.02(11) . . . . ?
Si3 Mg1 Si2 N1 79.77(12) . . . . ?
Si6 Mg1 Si2 N1 -109.38(12) . . . . ?
N2 Mg1 Si2 C6 -103.31(12) . . . . ?
N1 Mg1 Si2 C6 -173.24(14) . . . . ?
N3 Mg1 Si2 C6 50.36(10) . . . . ?
Si5 Mg1 Si2 C6 21.91(9) . . . . ?
Si4 Mg1 Si2 C6 -129.66(11) . . . . ?
Si1 Mg1 Si2 C6 -172.22(9) . . . . ?
Si3 Mg1 Si2 C6 -93.46(9) . . . . ?
Si6 Mg1 Si2 C6 77.38(8) . . . . ?
N2 Mg1 Si2 C4 155.50(13) . . . . ?
N1 Mg1 Si2 C4 85.57(16) . . . . ?
N3 Mg1 Si2 C4 -50.83(12) . . . . ?
Si5 Mg1 Si2 C4 -79.28(11) . . . . ?
Si4 Mg1 Si2 C4 129.15(12) . . . . ?
Si1 Mg1 Si2 C4 86.59(11) . . . . ?
Si3 Mg1 Si2 C4 165.35(11) . . . . ?
Si6 Mg1 Si2 C4 -23.81(11) . . . . ?
N2 Mg1 Si2 C5 -2.67(15) . . . . ?
N1 Mg1 Si2 C5 -72.60(16) . . . . ?
N3 Mg1 Si2 C5 151.00(13) . . . . ?
Si5 Mg1 Si2 C5 122.55(12) . . . . ?
Si4 Mg1 Si2 C5 -29.02(15) . . . . ?
Si1 Mg1 Si2 C5 -71.58(12) . . . . ?
Si3 Mg1 Si2 C5 7.18(12) . . . . ?
Si6 Mg1 Si2 C5 178.03(11) . . . . ?
N1 Mg1 Si3 N2 -136.45(14) . . . . ?
N3 Mg1 Si3 N2 72.07(15) . . . . ?
Si5 Mg1 Si3 N2 82.57(12) . . . . ?
Si4 Mg1 Si3 N2 -0.60(12) . . . . ?
Si1 Mg1 Si3 N2 -110.25(13) . . . . ?
Si2 Mg1 Si3 N2 -164.16(13) . . . . ?
Si6 Mg1 Si3 N2 41.16(15) . . . . ?
N2 Mg1 Si3 C7 -173.50(17) . . . . ?
N1 Mg1 Si3 C7 50.05(12) . . . . ?
N3 Mg1 Si3 C7 -101.43(14) . . . . ?
Si5 Mg1 Si3 C7 -90.92(11) . . . . ?
Si4 Mg1 Si3 C7 -174.09(11) . . . . ?
Si1 Mg1 Si3 C7 76.25(11) . . . . ?
Si2 Mg1 Si3 C7 22.34(11) . . . . ?
Si6 Mg1 Si3 C7 -132.33(13) . . . . ?
N2 Mg1 Si3 C8 -73.84(18) . . . . ?
N1 Mg1 Si3 C8 149.72(15) . . . . ?
N3 Mg1 Si3 C8 -1.77(17) . . . . ?
Si5 Mg1 Si3 C8 8.74(14) . . . . ?
Si4 Mg1 Si3 C8 -74.43(14) . . . . ?
Si1 Mg1 Si3 C8 175.92(14) . . . . ?
Si2 Mg1 Si3 C8 122.00(14) . . . . ?
Si6 Mg1 Si3 C8 -32.67(18) . . . . ?
N2 Mg1 Si3 C9 84.00(19) . . . . ?
N1 Mg1 Si3 C9 -52.45(16) . . . . ?
N3 Mg1 Si3 C9 156.07(16) . . . . ?
Si5 Mg1 Si3 C9 166.57(14) . . . . ?
Si4 Mg1 Si3 C9 83.40(14) . . . . ?
Si1 Mg1 Si3 C9 -26.25(15) . . . . ?
Si2 Mg1 Si3 C9 -80.16(15) . . . . ?
Si6 Mg1 Si3 C9 125.16(16) . . . . ?
N1 Mg1 Si4 N2 69.95(14) . . . . ?
N3 Mg1 Si4 N2 -136.02(14) . . . . ?
Si5 Mg1 Si4 N2 -108.59(12) . . . . ?
Si1 Mg1 Si4 N2 79.49(12) . . . . ?
Si2 Mg1 Si4 N2 43.99(14) . . . . ?
Si3 Mg1 Si4 N2 0.59(12) . . . . ?
Si6 Mg1 Si4 N2 -164.40(13) . . . . ?
N2 Mg1 Si4 C11 -178.25(17) . . . . ?
N1 Mg1 Si4 C11 -108.30(13) . . . . ?
N3 Mg1 Si4 C11 45.72(12) . . . . ?
Si5 Mg1 Si4 C11 73.16(10) . . . . ?
Si1 Mg1 Si4 C11 -98.76(10) . . . . ?
Si2 Mg1 Si4 C11 -134.26(12) . . . . ?
Si3 Mg1 Si4 C11 -177.67(10) . . . . ?
Si6 Mg1 Si4 C11 17.34(10) . . . . ?
N2 Mg1 Si4 C10 -78.71(18) . . . . ?
N1 Mg1 Si4 C10 -8.76(16) . . . . ?
N3 Mg1 Si4 C10 145.27(14) . . . . ?
Si5 Mg1 Si4 C10 172.71(13) . . . . ?
Si1 Mg1 Si4 C10 0.79(14) . . . . ?
Si2 Mg1 Si4 C10 -34.71(16) . . . . ?
Si3 Mg1 Si4 C10 -78.12(13) . . . . ?
Si6 Mg1 Si4 C10 116.89(13) . . . . ?
N2 Mg1 Si4 C12 81.18(17) . . . . ?
N1 Mg1 Si4 C12 151.13(13) . . . . ?
N3 Mg1 Si4 C12 -54.84(13) . . . . ?
Si5 Mg1 Si4 C12 -27.40(11) . . . . ?
Si1 Mg1 Si4 C12 160.68(11) . . . . ?
Si2 Mg1 Si4 C12 125.17(13) . . . . ?
Si3 Mg1 Si4 C12 81.77(11) . . . . ?
Si6 Mg1 Si4 C12 -83.22(11) . . . . ?
N2 Mg1 Si5 N3 -136.41(13) . . . . ?
N1 Mg1 Si5 N3 72.25(14) . . . . ?
Si4 Mg1 Si5 N3 -109.20(12) . . . . ?
Si1 Mg1 Si5 N3 50.47(13) . . . . ?
Si2 Mg1 Si5 N3 81.68(11) . . . . ?
Si3 Mg1 Si5 N3 -164.40(12) . . . . ?
Si6 Mg1 Si5 N3 -1.65(11) . . . . ?
N2 Mg1 Si5 C15 -51.94(15) . . . . ?
N1 Mg1 Si5 C15 156.72(15) . . . . ?
N3 Mg1 Si5 C15 84.47(18) . . . . ?
Si4 Mg1 Si5 C15 -24.73(14) . . . . ?
Si1 Mg1 Si5 C15 134.94(15) . . . . ?
Si2 Mg1 Si5 C15 166.15(13) . . . . ?
Si3 Mg1 Si5 C15 -79.93(14) . . . . ?
Si6 Mg1 Si5 C15 82.82(13) . . . . ?
N2 Mg1 Si5 C14 47.87(11) . . . . ?
N1 Mg1 Si5 C14 -103.47(12) . . . . ?
N3 Mg1 Si5 C14 -175.72(15) . . . . ?
Si4 Mg1 Si5 C14 75.08(10) . . . . ?
Si1 Mg1 Si5 C14 -125.25(12) . . . . ?
Si2 Mg1 Si5 C14 -94.04(10) . . . . ?
Si3 Mg1 Si5 C14 19.87(10) . . . . ?
Si6 Mg1 Si5 C14 -177.37(10) . . . . ?
N2 Mg1 Si5 C13 146.64(16) . . . . ?
N1 Mg1 Si5 C13 -4.70(17) . . . . ?
N3 Mg1 Si5 C13 -76.95(19) . . . . ?
Si4 Mg1 Si5 C13 173.85(15) . . . . ?
Si1 Mg1 Si5 C13 -26.48(18) . . . . ?
Si2 Mg1 Si5 C13 4.73(15) . . . . ?
Si3 Mg1 Si5 C13 118.65(15) . . . . ?
Si6 Mg1 Si5 C13 -78.60(15) . . . . ?
N2 Mg1 Si6 N3 75.84(14) . . . . ?
N1 Mg1 Si6 N3 -131.53(13) . . . . ?
Si5 Mg1 Si6 N3 1.69(11) . . . . ?
Si4 Mg1 Si6 N3 85.96(12) . . . . ?
Si1 Mg1 Si6 N3 -159.45(12) . . . . ?
Si2 Mg1 Si6 N3 -104.87(12) . . . . ?
Si3 Mg1 Si6 N3 50.87(14) . . . . ?
N2 Mg1 Si6 C18 -107.59(13) . . . . ?
N1 Mg1 Si6 C18 45.04(11) . . . . ?
N3 Mg1 Si6 C18 176.57(16) . . . . ?
Si5 Mg1 Si6 C18 178.26(10) . . . . ?
Si4 Mg1 Si6 C18 -97.47(10) . . . . ?
Si1 Mg1 Si6 C18 17.12(10) . . . . ?
Si2 Mg1 Si6 C18 71.69(10) . . . . ?
Si3 Mg1 Si6 C18 -132.56(13) . . . . ?
N2 Mg1 Si6 C16 150.49(15) . . . . ?
N1 Mg1 Si6 C16 -56.88(14) . . . . ?
N3 Mg1 Si6 C16 74.65(17) . . . . ?
Si5 Mg1 Si6 C16 76.34(12) . . . . ?
Si4 Mg1 Si6 C16 160.61(12) . . . . ?
Si1 Mg1 Si6 C16 -84.80(12) . . . . ?
Si2 Mg1 Si6 C16 -30.22(12) . . . . ?
Si3 Mg1 Si6 C16 125.52(14) . . . . ?
N2 Mg1 Si6 C17 -6.99(15) . . . . ?
N1 Mg1 Si6 C17 145.64(13) . . . . ?
N3 Mg1 Si6 C17 -82.83(16) . . . . ?
Si5 Mg1 Si6 C17 -81.15(12) . . . . ?
Si4 Mg1 Si6 C17 3.13(12) . . . . ?
Si1 Mg1 Si6 C17 117.71(12) . . . . ?
Si2 Mg1 Si6 C17 172.29(12) . . . . ?
Si3 Mg1 Si6 C17 -31.96(15) . . . . ?
N8 Mg2 Si7 N6 -64.85(14) . . . . ?
N7 Mg2 Si7 N6 138.98(13) . . . . ?
Si11 Mg2 Si7 N6 -34.94(14) . . . . ?
Si10 Mg2 Si7 N6 166.84(12) . . . . ?
Si12 Mg2 Si7 N6 -77.47(12) . . . . ?
Si9 Mg2 Si7 N6 112.26(12) . . . . ?
Si8 Mg2 Si7 N6 -1.01(11) . . . . ?
N8 Mg2 Si7 C31 99.09(14) . . . . ?
N7 Mg2 Si7 C31 -57.09(13) . . . . ?
N6 Mg2 Si7 C31 163.93(16) . . . . ?
Si11 Mg2 Si7 C31 128.99(14) . . . . ?
Si10 Mg2 Si7 C31 -29.22(12) . . . . ?
Si12 Mg2 Si7 C31 86.46(12) . . . . ?
Si9 Mg2 Si7 C31 -83.81(12) . . . . ?
Si8 Mg2 Si7 C31 162.92(12) . . . . ?
N8 Mg2 Si7 C29 -2.29(15) . . . . ?
N7 Mg2 Si7 C29 -158.46(13) . . . . ?
N6 Mg2 Si7 C29 62.56(16) . . . . ?
Si11 Mg2 Si7 C29 27.62(16) . . . . ?
Si10 Mg2 Si7 C29 -130.60(12) . . . . ?
Si12 Mg2 Si7 C29 -14.91(12) . . . . ?
Si9 Mg2 Si7 C29 174.82(12) . . . . ?
Si8 Mg2 Si7 C29 61.55(12) . . . . ?
N8 Mg2 Si7 C30 -155.45(16) . . . . ?
N7 Mg2 Si7 C30 48.38(16) . . . . ?
N6 Mg2 Si7 C30 -90.60(19) . . . . ?
Si11 Mg2 Si7 C30 -125.54(16) . . . . ?
Si10 Mg2 Si7 C30 76.24(15) . . . . ?
Si12 Mg2 Si7 C30 -168.07(15) . . . . ?
Si9 Mg2 Si7 C30 21.66(15) . . . . ?
Si8 Mg2 Si7 C30 -91.61(15) . . . . ?
N8 Mg2 Si8 N6 140.82(13) . . . . ?
N7 Mg2 Si8 N6 -64.36(15) . . . . ?
Si11 Mg2 Si8 N6 168.90(12) . . . . ?
Si10 Mg2 Si8 N6 -31.31(14) . . . . ?
Si7 Mg2 Si8 N6 1.03(12) . . . . ?
Si12 Mg2 Si8 N6 114.51(12) . . . . ?
Si9 Mg2 Si8 N6 -76.58(12) . . . . ?
N8 Mg2 Si8 C34 -59.71(11) . . . . ?
N7 Mg2 Si8 C34 95.12(13) . . . . ?
N6 Mg2 Si8 C34 159.47(15) . . . . ?
Si11 Mg2 Si8 C34 -31.63(9) . . . . ?
Si10 Mg2 Si8 C34 128.16(12) . . . . ?
Si7 Mg2 Si8 C34 160.50(9) . . . . ?
Si12 Mg2 Si8 C34 -86.02(9) . . . . ?
Si9 Mg2 Si8 C34 82.89(9) . . . . ?
N8 Mg2 Si8 C32 -162.27(15) . . . . ?
N7 Mg2 Si8 C32 -7.44(18) . . . . ?
N6 Mg2 Si8 C32 56.92(18) . . . . ?
Si11 Mg2 Si8 C32 -134.19(14) . . . . ?
Si10 Mg2 Si8 C32 25.60(18) . . . . ?
Si7 Mg2 Si8 C32 57.94(14) . . . . ?
Si12 Mg2 Si8 C32 171.42(14) . . . . ?
Si9 Mg2 Si8 C32 -19.67(15) . . . . ?
N8 Mg2 Si8 C33 42.63(13) . . . . ?
N7 Mg2 Si8 C33 -162.54(15) . . . . ?
N6 Mg2 Si8 C33 -98.18(17) . . . . ?
Si11 Mg2 Si8 C33 70.71(12) . . . . ?
Si10 Mg2 Si8 C33 -129.50(14) . . . . ?
Si7 Mg2 Si8 C33 -97.16(12) . . . . ?
Si12 Mg2 Si8 C33 16.32(12) . . . . ?
Si9 Mg2 Si8 C33 -174.77(12) . . . . ?
N8 Mg2 Si9 N7 -74.59(15) . . . . ?
N6 Mg2 Si9 N7 134.41(14) . . . . ?
Si11 Mg2 Si9 N7 -83.47(13) . . . . ?
Si10 Mg2 Si9 N7 0.64(13) . . . . ?
Si7 Mg2 Si9 N7 108.25(13) . . . . ?
Si12 Mg2 Si9 N7 -47.78(15) . . . . ?
Si8 Mg2 Si9 N7 161.56(13) . . . . ?
N8 Mg2 Si9 C37 -1.74(18) . . . . ?
N7 Mg2 Si9 C37 72.9(2) . . . . ?
N6 Mg2 Si9 C37 -152.73(16) . . . . ?
Si11 Mg2 Si9 C37 -10.62(15) . . . . ?
Si10 Mg2 Si9 C37 73.49(15) . . . . ?
Si7 Mg2 Si9 C37 -178.89(15) . . . . ?
Si12 Mg2 Si9 C37 25.07(18) . . . . ?
Si8 Mg2 Si9 C37 -125.59(15) . . . . ?
N8 Mg2 Si9 C35 -160.92(17) . . . . ?
N7 Mg2 Si9 C35 -86.3(2) . . . . ?
N6 Mg2 Si9 C35 48.08(17) . . . . ?
Si11 Mg2 Si9 C35 -169.80(15) . . . . ?
Si10 Mg2 Si9 C35 -85.69(15) . . . . ?
Si7 Mg2 Si9 C35 21.92(15) . . . . ?
Si12 Mg2 Si9 C35 -134.11(16) . . . . ?
Si8 Mg2 Si9 C35 75.23(16) . . . . ?
N8 Mg2 Si9 C36 99.00(14) . . . . ?
N7 Mg2 Si9 C36 173.60(18) . . . . ?
N6 Mg2 Si9 C36 -51.99(12) . . . . ?
Si11 Mg2 Si9 C36 90.13(11) . . . . ?
Si10 Mg2 Si9 C36 174.23(11) . . . . ?
Si7 Mg2 Si9 C36 -78.15(11) . . . . ?
Si12 Mg2 Si9 C36 125.82(13) . . . . ?
Si8 Mg2 Si9 C36 -24.85(11) . . . . ?
N8 Mg2 Si10 N7 133.26(15) . . . . ?
N6 Mg2 Si10 N7 -73.60(15) . . . . ?
Si11 Mg2 Si10 N7 105.86(13) . . . . ?
Si7 Mg2 Si10 N7 -81.85(13) . . . . ?
Si12 Mg2 Si10 N7 161.40(13) . . . . ?
Si9 Mg2 Si10 N7 -0.64(13) . . . . ?
Si8 Mg2 Si10 N7 -54.76(15) . . . . ?
N8 Mg2 Si10 C39 -51.66(12) . . . . ?
N7 Mg2 Si10 C39 175.08(18) . . . . ?
N6 Mg2 Si10 C39 101.49(13) . . . . ?
Si11 Mg2 Si10 C39 -79.06(11) . . . . ?
Si7 Mg2 Si10 C39 93.23(11) . . . . ?
Si12 Mg2 Si10 C39 -23.52(11) . . . . ?
Si9 Mg2 Si10 C39 174.44(11) . . . . ?
Si8 Mg2 Si10 C39 120.32(13) . . . . ?
N8 Mg2 Si10 C40 48.87(14) . . . . ?
N7 Mg2 Si10 C40 -84.39(18) . . . . ?
N6 Mg2 Si10 C40 -157.99(14) . . . . ?
Si11 Mg2 Si10 C40 21.47(13) . . . . ?
Si7 Mg2 Si10 C40 -166.24(13) . . . . ?
Si12 Mg2 Si10 C40 77.01(13) . . . . ?
Si9 Mg2 Si10 C40 -85.03(13) . . . . ?
Si8 Mg2 Si10 C40 -139.16(14) . . . . ?
N8 Mg2 Si10 C38 -153.96(17) . . . . ?
N7 Mg2 Si10 C38 72.8(2) . . . . ?
N6 Mg2 Si10 C38 -0.82(18) . . . . ?
Si11 Mg2 Si10 C38 178.64(16) . . . . ?
Si7 Mg2 Si10 C38 -9.07(16) . . . . ?
Si12 Mg2 Si10 C38 -125.82(16) . . . . ?
Si9 Mg2 Si10 C38 72.14(16) . . . . ?
Si8 Mg2 Si10 C38 18.01(19) . . . . ?
N7 Mg2 Si11 N8 138.35(13) . . . . ?
N6 Mg2 Si11 N8 -69.34(14) . . . . ?
Si10 Mg2 Si11 N8 111.22(12) . . . . ?
Si7 Mg2 Si11 N8 -47.76(14) . . . . ?
Si12 Mg2 Si11 N8 2.58(12) . . . . ?
Si9 Mg2 Si11 N8 166.53(12) . . . . ?
Si8 Mg2 Si11 N8 -76.33(12) . . . . ?
N8 Mg2 Si11 C41 165.10(16) . . . . ?
N7 Mg2 Si11 C41 -56.55(12) . . . . ?
N6 Mg2 Si11 C41 95.76(13) . . . . ?
Si10 Mg2 Si11 C41 -83.68(11) . . . . ?
Si7 Mg2 Si11 C41 117.34(13) . . . . ?
Si12 Mg2 Si11 C41 167.68(11) . . . . ?
Si9 Mg2 Si11 C41 -28.37(11) . . . . ?
Si8 Mg2 Si11 C41 88.77(11) . . . . ?
N8 Mg2 Si11 C42 -92.08(17) . . . . ?
N7 Mg2 Si11 C42 46.26(13) . . . . ?
N6 Mg2 Si11 C42 -161.42(14) . . . . ?
Si10 Mg2 Si11 C42 19.13(12) . . . . ?
Si7 Mg2 Si11 C42 -139.84(13) . . . . ?
Si12 Mg2 Si11 C42 -89.51(12) . . . . ?
Si9 Mg2 Si11 C42 74.45(12) . . . . ?
Si8 Mg2 Si11 C42 -168.42(12) . . . . ?
N8 Mg2 Si11 C43 65.0(2) . . . . ?
N7 Mg2 Si11 C43 -156.70(17) . . . . ?
N6 Mg2 Si11 C43 -4.38(19) . . . . ?
Si10 Mg2 Si11 C43 176.17(16) . . . . ?
Si7 Mg2 Si11 C43 17.20(19) . . . . ?
Si12 Mg2 Si11 C43 67.53(16) . . . . ?
Si9 Mg2 Si11 C43 -128.51(16) . . . . ?
Si8 Mg2 Si11 C43 -11.38(17) . . . . ?
N7 Mg2 Si12 N8 -73.82(15) . . . . ?
N6 Mg2 Si12 N8 132.52(14) . . . . ?
Si11 Mg2 Si12 N8 -2.69(12) . . . . ?
Si10 Mg2 Si12 N8 -85.65(13) . . . . ?
Si7 Mg2 Si12 N8 160.20(13) . . . . ?
Si9 Mg2 Si12 N8 -45.29(14) . . . . ?
Si8 Mg2 Si12 N8 107.28(13) . . . . ?
N8 Mg2 Si12 C46 -179.19(16) . . . . ?
N7 Mg2 Si12 C46 106.99(13) . . . . ?
N6 Mg2 Si12 C46 -46.67(11) . . . . ?
Si11 Mg2 Si12 C46 178.12(10) . . . . ?
Si10 Mg2 Si12 C46 95.16(10) . . . . ?
Si7 Mg2 Si12 C46 -18.99(10) . . . . ?
Si9 Mg2 Si12 C46 135.52(12) . . . . ?
Si8 Mg2 Si12 C46 -71.91(10) . . . . ?
N8 Mg2 Si12 C44 79.26(18) . . . . ?
N7 Mg2 Si12 C44 5.45(16) . . . . ?
N6 Mg2 Si12 C44 -148.22(14) . . . . ?
Si11 Mg2 Si12 C44 76.57(13) . . . . ?
Si10 Mg2 Si12 C44 -6.39(14) . . . . ?
Si7 Mg2 Si12 C44 -120.54(13) . . . . ?
Si9 Mg2 Si12 C44 33.97(16) . . . . ?
Si8 Mg2 Si12 C44 -173.46(13) . . . . ?
C3 Si1 N1 Si2 -166.83(15) . . . . ?
C2 Si1 N1 Si2 70.00(18) . . . . ?
C1 Si1 N1 Si2 -47.60(16) . . . . ?
Mg1 Si1 N1 Si2 178.1(2) . . . . ?
C3 Si1 N1 Mg1 15.06(17) . . . . ?
C2 Si1 N1 Mg1 -108.12(15) . . . . ?
C1 Si1 N1 Mg1 134.29(12) . . . . ?
C6 Si2 N1 Si1 -171.04(13) . . . . ?
C4 Si2 N1 Si1 68.01(16) . . . . ?
C5 Si2 N1 Si1 -52.43(17) . . . . ?
Mg1 Si2 N1 Si1 -178.1(2) . . . . ?
C6 Si2 N1 Mg1 7.07(15) . . . . ?
C4 Si2 N1 Mg1 -113.88(13) . . . . ?
C5 Si2 N1 Mg1 125.68(12) . . . . ?
N2 Mg1 N1 Si1 50.24(14) . . . . ?
N3 Mg1 N1 Si1 -130.93(11) . . . . ?
Si5 Mg1 N1 Si1 -161.98(7) . . . . ?
Si4 Mg1 N1 Si1 19.99(15) . . . . ?
Si2 Mg1 N1 Si1 178.2(2) . . . . ?
Si3 Mg1 N1 Si1 71.50(11) . . . . ?
Si6 Mg1 N1 Si1 -107.60(10) . . . . ?
N2 Mg1 N1 Si2 -127.96(11) . . . . ?
N3 Mg1 N1 Si2 50.87(14) . . . . ?
Si5 Mg1 N1 Si2 19.82(15) . . . . ?
Si4 Mg1 N1 Si2 -158.21(7) . . . . ?
Si1 Mg1 N1 Si2 -178.2(2) . . . . ?
Si3 Mg1 N1 Si2 -106.70(10) . . . . ?
Si6 Mg1 N1 Si2 74.20(11) . . . . ?
C7 Si3 N2 Si4 -174.24(14) . . . . ?
C8 Si3 N2 Si4 -55.2(2) . . . . ?
C9 Si3 N2 Si4 65.6(2) . . . . ?
Mg1 Si3 N2 Si4 178.9(2) . . . . ?
C7 Si3 N2 Mg1 6.85(18) . . . . ?
C8 Si3 N2 Mg1 125.93(16) . . . . ?
C9 Si3 N2 Mg1 -113.27(17) . . . . ?
C11 Si4 N2 Si3 -177.08(14) . . . . ?
C10 Si4 N2 Si3 -58.16(18) . . . . ?
C12 Si4 N2 Si3 62.78(17) . . . . ?
Mg1 Si4 N2 Si3 -178.9(2) . . . . ?
C11 Si4 N2 Mg1 1.83(17) . . . . ?
C10 Si4 N2 Mg1 120.75(14) . . . . ?
C12 Si4 N2 Mg1 -118.31(14) . . . . ?
N1 Mg1 N2 Si3 50.78(15) . . . . ?
N3 Mg1 N2 Si3 -128.01(11) . . . . ?
Si5 Mg1 N2 Si3 -105.24(11) . . . . ?
Si4 Mg1 N2 Si3 179.0(2) . . . . ?
Si1 Mg1 N2 Si3 72.06(12) . . . . ?
Si2 Mg1 N2 Si3 20.84(17) . . . . ?
Si6 Mg1 N2 Si3 -160.13(7) . . . . ?
N1 Mg1 N2 Si4 -128.17(11) . . . . ?
N3 Mg1 N2 Si4 53.03(15) . . . . ?
Si5 Mg1 N2 Si4 75.81(12) . . . . ?
Si1 Mg1 N2 Si4 -106.89(11) . . . . ?
Si2 Mg1 N2 Si4 -158.11(7) . . . . ?
Si3 Mg1 N2 Si4 -179.0(2) . . . . ?
Si6 Mg1 N2 Si4 20.92(17) . . . . ?
C15 Si5 N3 Si6 62.3(2) . . . . ?
C14 Si5 N3 Si6 -178.64(14) . . . . ?
C13 Si5 N3 Si6 -59.33(19) . . . . ?
Mg1 Si5 N3 Si6 176.9(2) . . . . ?
C15 Si5 N3 Mg1 -114.57(16) . . . . ?
C14 Si5 N3 Mg1 4.49(16) . . . . ?
C13 Si5 N3 Mg1 123.80(16) . . . . ?
C18 Si6 N3 Si5 179.54(14) . . . . ?
C16 Si6 N3 Si5 59.84(17) . . . . ?
C17 Si6 N3 Si5 -59.50(17) . . . . ?
Mg1 Si6 N3 Si5 -176.8(2) . . . . ?
C18 Si6 N3 Mg1 -3.63(16) . . . . ?
C16 Si6 N3 Mg1 -123.33(13) . . . . ?
C17 Si6 N3 Mg1 117.33(14) . . . . ?
N2 Mg1 N3 Si5 52.61(14) . . . . ?
N1 Mg1 N3 Si5 -126.18(11) . . . . ?
Si4 Mg1 N3 Si5 75.32(11) . . . . ?
Si1 Mg1 N3 Si5 -155.43(7) . . . . ?
Si2 Mg1 N3 Si5 -104.68(10) . . . . ?
Si3 Mg1 N3 Si5 21.35(16) . . . . ?
Si6 Mg1 N3 Si5 177.1(2) . . . . ?
N2 Mg1 N3 Si6 -124.44(12) . . . . ?
N1 Mg1 N3 Si6 56.77(14) . . . . ?
Si5 Mg1 N3 Si6 -177.1(2) . . . . ?
Si4 Mg1 N3 Si6 -101.73(10) . . . . ?
Si1 Mg1 N3 Si6 27.52(16) . . . . ?
Si2 Mg1 N3 Si6 78.26(11) . . . . ?
Si3 Mg1 N3 Si6 -155.70(7) . . . . ?
N5 K1 N4 C20 91.08(12) . . . . ?
C16 K1 N4 C20 179.87(12) 1_455 . . . ?
N5 K1 N4 C19 -154.24(15) . . . . ?
C16 K1 N4 C19 -65.46(16) 1_455 . . . ?
N5 K1 N4 C21 -30.28(13) . . . . ?
C16 K1 N4 C21 58.51(15) 1_455 . . . ?
N4 K1 N5 C28 121.18(14) . . . . ?
C16 K1 N5 C28 0.62(14) 1_455 . . . ?
N4 K1 N5 C27 -129.76(15) . . . . ?
C16 K1 N5 C27 109.68(15) 1_455 . . . ?
N4 K1 N5 C26 6.43(13) . . . . ?
C16 K1 N5 C26 -114.12(14) 1_455 . . . ?
C34 Si8 N6 Si7 159.90(13) . . . . ?
C32 Si8 N6 Si7 41.43(19) . . . . ?
C33 Si8 N6 Si7 -79.99(17) . . . . ?
Mg2 Si8 N6 Si7 -178.1(2) . . . . ?
C34 Si8 N6 Mg2 -21.99(16) . . . . ?
C32 Si8 N6 Mg2 -140.46(15) . . . . ?
C33 Si8 N6 Mg2 98.12(15) . . . . ?
C31 Si7 N6 Si8 161.09(15) . . . . ?
C29 Si7 N6 Si8 42.14(16) . . . . ?
C30 Si7 N6 Si8 -75.66(19) . . . . ?
Mg2 Si7 N6 Si8 178.1(2) . . . . ?
C31 Si7 N6 Mg2 -17.04(17) . . . . ?
C29 Si7 N6 Mg2 -135.99(12) . . . . ?
C30 Si7 N6 Mg2 106.21(16) . . . . ?
N8 Mg2 N6 Si8 -45.46(14) . . . . ?
N7 Mg2 N6 Si8 133.56(11) . . . . ?
Si11 Mg2 N6 Si8 -14.71(16) . . . . ?
Si10 Mg2 N6 Si8 164.54(7) . . . . ?
Si7 Mg2 N6 Si8 -178.2(2) . . . . ?
Si12 Mg2 N6 Si8 -68.17(11) . . . . ?
Si9 Mg2 N6 Si8 110.96(10) . . . . ?
N8 Mg2 N6 Si7 132.73(11) . . . . ?
N7 Mg2 N6 Si7 -48.24(14) . . . . ?
Si11 Mg2 N6 Si7 163.49(7) . . . . ?
Si10 Mg2 N6 Si7 -17.26(15) . . . . ?
Si12 Mg2 N6 Si7 110.03(10) . . . . ?
Si9 Mg2 N6 Si7 -70.85(11) . . . . ?
Si8 Mg2 N6 Si7 178.2(2) . . . . ?
C39 Si10 N7 Si9 173.65(15) . . . . ?
C40 Si10 N7 Si9 -66.86(19) . . . . ?
C38 Si10 N7 Si9 53.2(2) . . . . ?
Mg2 Si10 N7 Si9 178.8(2) . . . . ?
C39 Si10 N7 Mg2 -5.17(19) . . . . ?
C40 Si10 N7 Mg2 114.33(16) . . . . ?
C38 Si10 N7 Mg2 -125.58(17) . . . . ?
C37 Si9 N7 Si10 54.9(2) . . . . ?
C35 Si9 N7 Si10 -66.5(2) . . . . ?
C36 Si9 N7 Si10 174.44(15) . . . . ?
Mg2 Si9 N7 Si10 -178.8(2) . . . . ?
C37 Si9 N7 Mg2 -126.24(17) . . . . ?
C35 Si9 N7 Mg2 112.33(19) . . . . ?
C36 Si9 N7 Mg2 -6.75(19) . . . . ?
N8 Mg2 N7 Si10 -55.94(16) . . . . ?
N6 Mg2 N7 Si10 125.06(12) . . . . ?
Si11 Mg2 N7 Si10 -77.85(12) . . . . ?
Si7 Mg2 N7 Si10 104.38(11) . . . . ?
Si12 Mg2 N7 Si10 -24.82(17) . . . . ?
Si9 Mg2 N7 Si10 178.9(2) . . . . ?
Si8 Mg2 N7 Si10 153.60(8) . . . . ?
N8 Mg2 N7 Si9 125.19(12) . . . . ?
N6 Mg2 N7 Si9 -53.81(16) . . . . ?
Si11 Mg2 N7 Si9 103.27(11) . . . . ?
Si10 Mg2 N7 Si9 -178.9(2) . . . . ?
Si7 Mg2 N7 Si9 -74.49(12) . . . . ?
Si12 Mg2 N7 Si9 156.30(8) . . . . ?
Si8 Mg2 N7 Si9 -25.27(18) . . . . ?
C46 Si12 N8 Si11 175.91(14) . . . . ?
C44 Si12 N8 Si11 55.20(19) . . . . ?
Mg2 Si12 N8 Si11 175.1(2) . . . . ?
C46 Si12 N8 Mg2 0.86(17) . . . . ?
C44 Si12 N8 Mg2 -119.86(15) . . . . ?
C41 Si11 N8 Si12 169.06(15) . . . . ?
C42 Si11 N8 Si12 -70.42(18) . . . . ?
C43 Si11 N8 Si12 50.03(19) . . . . ?
Mg2 Si11 N8 Si12 -175.2(2) . . . . ?
C41 Si11 N8 Mg2 -15.76(17) . . . . ?
C42 Si11 N8 Mg2 104.76(15) . . . . ?
C43 Si11 N8 Mg2 -134.79(15) . . . . ?
N7 Mg2 N8 Si12 125.54(12) . . . . ?
N6 Mg2 N8 Si12 -55.45(15) . . . . ?
Si11 Mg2 N8 Si12 175.4(2) . . . . ?
Si10 Mg2 N8 Si12 102.16(11) . . . . ?
Si7 Mg2 N8 Si12 -26.67(17) . . . . ?
Si9 Mg2 N8 Si12 157.33(8) . . . . ?
Si8 Mg2 N8 Si12 -74.77(12) . . . . ?
N7 Mg2 N8 Si11 -49.81(15) . . . . ?
N6 Mg2 N8 Si11 129.20(11) . . . . ?
Si10 Mg2 N8 Si11 -73.19(11) . . . . ?
Si7 Mg2 N8 Si11 157.98(7) . . . . ?
Si12 Mg2 N8 Si11 -175.4(2) . . . . ?
Si9 Mg2 N8 Si11 -18.02(16) . . . . ?
Si8 Mg2 N8 Si11 109.88(10) . . . . ?
N10 K2 N9 C48 105.67(14) . . . . ?
C45 K2 N9 C48 16.17(18) 1_655 . . . ?
N10 K2 N9 C47 -142.47(16) . . . . ?
C45 K2 N9 C47 128.03(17) 1_655 . . . ?
N10 K2 N9 C49 -12.73(13) . . . . ?
C45 K2 N9 C49 -102.24(17) 1_655 . . . ?
N9 K2 N10 C55 -137.51(16) . . . . ?
C45 K2 N10 C55 -6.38(17) 1_655 . . . ?
N9 K2 N10 C56 109.08(14) . . . . ?
C45 K2 N10 C56 -119.79(15) 1_655 . . . ?
N9 K2 N10 C54 -14.15(13) . . . . ?
C45 K2 N10 C54 116.98(15) 1_655 . . . ?
C20 N4 C21 C26 -60.4(2) . . . . ?
C19 N4 C21 C26 173.80(18) . . . . ?
K1 N4 C21 C26 52.86(19) . . . . ?
C20 N4 C21 C22 64.6(2) . . . . ?
C19 N4 C21 C22 -61.3(3) . . . . ?
K1 N4 C21 C22 177.78(15) . . . . ?
N4 C21 C22 C23 174.2(2) . . . . ?
C26 C21 C22 C23 -59.1(3) . . . . ?
C21 C22 C23 C24 56.7(3) . . . . ?
C22 C23 C24 C25 -55.1(3) . . . . ?
C23 C24 C25 C26 58.0(3) . . . . ?
C28 N5 C26 C21 -81.6(2) . . . . ?
C27 N5 C26 C21 156.10(17) . . . . ?
K1 N5 C26 C21 16.7(2) . . . . ?
C28 N5 C26 C25 42.7(2) . . . . ?
C27 N5 C26 C25 -79.6(2) . . . . ?
K1 N5 C26 C25 141.04(15) . . . . ?
N4 C21 C26 N5 -45.6(2) . . . . ?
C22 C21 C26 N5 -173.41(17) . . . . ?
N4 C21 C26 C25 -172.72(17) . . . . ?
C22 C21 C26 C25 59.4(2) . . . . ?
C24 C25 C26 N5 172.5(2) . . . . ?
C24 C25 C26 C21 -60.3(3) . . . . ?
C48 N9 C49 C50 56.4(3) . . . . ?
C47 N9 C49 C50 -66.6(2) . . . . ?
K2 N9 C49 C50 163.63(14) . . . . ?
C48 N9 C49 C54 -69.9(2) . . . . ?
C47 N9 C49 C54 167.13(19) . . . . ?
K2 N9 C49 C54 37.4(2) . . . . ?
N9 C49 C50 C51 175.51(19) . . . . ?
C54 C49 C50 C51 -57.0(3) . . . . ?
C49 C50 C51 C52 58.6(3) . . . . ?
C50 C51 C52 C53 -57.5(3) . . . . ?
C51 C52 C53 C54 58.1(3) . . . . ?
C55 N10 C54 C49 158.69(19) . . . . ?
C56 N10 C54 C49 -76.8(2) . . . . ?
K2 N10 C54 C49 38.8(2) . . . . ?
C55 N10 C54 C53 -76.2(2) . . . . ?
C56 N10 C54 C53 48.3(2) . . . . ?
K2 N10 C54 C53 163.95(14) . . . . ?
N9 C49 C54 N10 -50.5(2) . . . . ?
C50 C49 C54 N10 -179.13(18) . . . . ?
N9 C49 C54 C53 -178.01(17) . . . . ?
C50 C49 C54 C53 53.4(2) . . . . ?
C52 C53 C54 N10 177.15(19) . . . . ?
C52 C53 C54 C49 -56.0(2) . . . . ?
